data_4317396
loop_
_publ_author_name
'Janette Campbell'
'H\'el\`ene P. A. Mercier'
'Holger Franke'
'David P. Santry'
'David A. Dixon'
'Gary J. Schrobilgen'

_publ_section_title
;
 Syntheses, Crystal Structures, and Density Functional Theory Calculations
 of the closo-[1-M(CO)3(\h4-E9)]4- (E = Sn, Pb; M = Mo, W) Cluster Anions
 and Solution NMR Spectroscopic Characterization of [1-M(CO)3(\h4-Sn9)]4-
 (M = Cr, Mo, W)
;
_journal_name_full 'Inorganic Chemistry'
_journal_page_first 86
_journal_page_last 107
_journal_paper_doi 10.1021/ic010695k
_journal_volume 41
_journal_year 2002
_chemical_formula_sum 'C87 H180 K4 Mo2 N17 O30 Pb9'
_chemical_formula_weight 4157.47
_chemical_name_systematic
;
  ?
;
_space_group_IT_number 2
_symmetry_cell_setting triclinic
_symmetry_space_group_name_Hall '-P 1'
_symmetry_space_group_name_H-M 'P -1'
_atom_sites_solution_hydrogens geom
_atom_sites_solution_primary direct
_atom_sites_solution_secondary difmap
_audit_creation_method SHELXL
_cell_angle_alpha 71.82(3)
_cell_angle_beta 83.01(3)
_cell_angle_gamma 81.73(3)
_cell_formula_units_Z 2
_cell_length_a 16.319(3)
_cell_length_b 17.078(3)
_cell_length_c 24.827(5)
_cell_measurement_temperature 140(2)
_cell_volume 6484(2)
_computing_structure_refinement 'SHELXL-93 (Sheldrick, 1993)'
_computing_structure_solution 'SHELXS-86 (Sheldrick, 1990)'
_diffrn_ambient_temperature 140(2)
_diffrn_radiation_monochromator graphite
_diffrn_radiation_source 'fine-focus sealed tube'
_diffrn_radiation_type MoK\a
_diffrn_radiation_wavelength 0.71073
_diffrn_reflns_av_R_equivalents 0.1415
_diffrn_reflns_av_sigmaI/netI 0.1151
_diffrn_reflns_limit_h_max 21
_diffrn_reflns_limit_h_min -21
_diffrn_reflns_limit_k_max 24
_diffrn_reflns_limit_k_min -24
_diffrn_reflns_limit_l_max 35
_diffrn_reflns_limit_l_min -35
_diffrn_reflns_number 86717
_diffrn_reflns_theta_max 29.00
_diffrn_reflns_theta_min 2.53
_exptl_absorpt_coefficient_mu 12.022
_exptl_crystal_density_diffrn 2.130
_exptl_crystal_F_000 3918
_refine_diff_density_max 5.444
_refine_diff_density_min -4.394
_refine_diff_density_rms 0.391
_refine_ls_extinction_coef 0.00032(4)
_refine_ls_extinction_expression Fc^*^=kFc[1+0.001xFc^2^\l^3^/sin(2\q)]^-1/4^
_refine_ls_extinction_method SHELXL
_refine_ls_goodness_of_fit_all 1.051
_refine_ls_goodness_of_fit_obs 1.090
_refine_ls_matrix_type full
_refine_ls_number_parameters 1343
_refine_ls_number_reflns 31538
_refine_ls_number_restraints 18
_refine_ls_restrained_S_all 1.056
_refine_ls_restrained_S_obs 1.090
_refine_ls_R_factor_all 0.0876
_refine_ls_R_factor_obs 0.0700
_refine_ls_shift/esd_max 0.775
_refine_ls_shift/esd_mean 0.018
_refine_ls_structure_factor_coef Fsqd
_refine_ls_weighting_details 'w=1/[\s^2^(Fo^2^)+(0.1030P)^2^+39.2163P] where P=(Fo^2^+2Fc^2^)/3'
_refine_ls_weighting_scheme calc
_refine_ls_wR_factor_all 0.1967
_refine_ls_wR_factor_obs 0.1781
_reflns_number_observed 24428
_reflns_number_total 31613
_reflns_observed_criterion >2sigma(I)
_cod_data_source_file ic010695k_4.cif
_cod_data_source_block Pb9Mo(CO)34-
_cod_depositor_comments
;
The following automatic conversions were performed:

'_refine_ls_weighting_scheme' value 'calc
w=1/[\s^2^(Fo^2^)+(0.1030P)^2^+39.2163P] where P=(Fo^2^+2Fc^2^)/3'
was changed to 'calc'. New tag '_refine_ls_weighting_details' was
created. The value of the new tag was set to
'w=1/[\s^2^(Fo^2^)+(0.1030P)^2^+39.2163P] where P=(Fo^2^+2Fc^2^)/3'.

Automatic conversion script
Id: cif_fix_values 3143 2015-03-26 13:38:13Z robertas 
;
_cod_original_cell_volume 6483.7(21)
_cod_database_code 4317396

loop_
_symmetry_equiv_pos_as_xyz
'x, y, z'
'-x, -y, -z'

loop_
_atom_site_aniso_label
_atom_site_aniso_U_11
_atom_site_aniso_U_22
_atom_site_aniso_U_33
_atom_site_aniso_U_23
_atom_site_aniso_U_13
_atom_site_aniso_U_12
Pb1 0.0325(3) 0.0461(3) 0.0342(2) -0.0166(2) -0.0133(2) -0.0032(2)
Pb2 0.0423(3) 0.0219(2) 0.0239(2) 0.0020(2) -0.0103(2) -0.0015(2)
Pb3 0.0208(2) 0.0272(2) 0.0328(2) -0.0080(2) -0.0031(2) 0.0014(2)
Pb4 0.0270(2) 0.0185(2) 0.0309(2) -0.0063(2) 0.0011(2) -0.00676(15)
Pb5 0.0286(2) 0.0287(2) 0.0198(2) -0.0083(2) 0.00172(15) -0.0049(2)
Pb6 0.0262(2) 0.0228(2) 0.0217(2) -0.0037(2) 0.00215(14) -0.00900(15)
Pb7 0.0276(2) 0.0164(2) 0.0263(2) -0.0058(2) -0.00451(15) 0.00226(14)
Pb8 0.0243(2) 0.0229(2) 0.0187(2) -0.0019(2) 0.00209(14) -0.00547(14)
Pb9 0.0238(2) 0.0164(2) 0.0232(2) -0.0039(2) -0.00324(14) 0.00192(14)
Mo10 0.0198(5) 0.0190(4) 0.0201(4) -0.0043(3) -0.0037(3) -0.0025(3)
C11 0.044(8) 0.025(6) 0.019(5) -0.011(5) 0.002(4) -0.004(5)
O11 0.018(5) 0.029(4) 0.035(4) -0.009(4) 0.003(3) -0.008(3)
C12 0.034(6) 0.023(5) 0.011(4) 0.003(4) -0.001(4) -0.005(4)
O12 0.049(6) 0.025(4) 0.022(4) -0.005(3) -0.001(4) 0.004(4)
C13 0.017(6) 0.034(6) 0.026(5) -0.012(5) -0.002(4) -0.003(4)
O13 0.046(6) 0.027(5) 0.025(4) 0.008(4) -0.004(4) 0.002(4)
Mo2 0.0222(5) 0.0188(4) 0.0209(4) -0.0025(3) -0.0013(3) -0.0020(3)
C1 0.012(5) 0.036(6) 0.030(5) -0.015(5) -0.006(4) -0.002(4)
O1 0.043(6) 0.048(6) 0.042(5) -0.024(5) 0.001(4) -0.008(4)
C2 0.020(6) 0.031(6) 0.026(5) -0.007(5) 0.004(4) -0.010(4)
O2 0.039(6) 0.027(5) 0.040(5) -0.005(4) -0.005(4) 0.000(4)
C3 0.041(7) 0.021(5) 0.027(6) 0.001(5) -0.005(5) -0.011(5)
O3 0.046(6) 0.051(6) 0.033(5) -0.016(5) 0.015(4) -0.011(5)
N1 0.029(6) 0.025(5) 0.032(5) -0.004(4) -0.005(4) -0.005(4)
C4 0.069(11) 0.035(8) 0.029(7) 0.018(6) 0.008(7) 0.001(7)
C5 0.096(14) 0.039(8) 0.022(6) -0.002(6) -0.014(7) 0.029(9)
N2 0.062(10) 0.068(10) 0.069(10) -0.038(9) -0.035(8) 0.013(7)
N3 0.026(5) 0.027(5) 0.027(5) 0.000(4) -0.003(4) -0.009(4)
C6 0.033(7) 0.043(8) 0.025(6) -0.013(6) -0.005(5) 0.002(5)
C7 0.035(7) 0.026(6) 0.039(7) -0.015(5) -0.007(5) 0.000(5)
N4 0.030(6) 0.021(5) 0.027(5) -0.006(4) -0.006(4) 0.002(4)
K1 0.0223(12) 0.0170(10) 0.0220(10) -0.0032(8) -0.0034(8) -0.0037(8)
N100 0.025(5) 0.031(5) 0.030(5) -0.015(4) -0.004(4) -0.003(4)
C101 0.047(7) 0.005(4) 0.028(5) -0.001(4) -0.009(5) -0.010(4)
C102 0.031(7) 0.032(7) 0.042(7) -0.016(6) -0.003(5) -0.006(5)
O103 0.016(4) 0.032(5) 0.045(5) -0.012(4) -0.007(3) -0.005(3)
C104 0.029(8) 0.037(8) 0.063(9) -0.016(7) -0.003(6) -0.008(5)
C105 0.024(7) 0.035(7) 0.042(7) -0.008(6) -0.006(5) 0.001(5)
O106 0.033(5) 0.029(5) 0.030(4) -0.004(4) -0.008(3) -0.004(3)
C107 0.043(8) 0.020(6) 0.034(6) 0.000(5) -0.008(5) 0.004(5)
C108 0.036(7) 0.017(5) 0.032(6) -0.003(5) 0.002(5) 0.006(4)
N109 0.041(6) 0.011(4) 0.023(4) -0.001(3) -0.005(4) 0.001(4)
C110 0.035(7) 0.021(6) 0.027(6) -0.003(5) 0.002(5) -0.005(4)
C111 0.040(7) 0.021(6) 0.033(6) -0.005(5) -0.002(5) -0.007(5)
O112 0.029(4) 0.015(4) 0.024(4) 0.000(3) -0.002(3) 0.001(3)
C113 0.027(6) 0.036(7) 0.019(5) -0.003(5) 0.004(4) -0.004(5)
C114 0.039(8) 0.038(7) 0.017(5) -0.003(5) 0.008(4) -0.001(5)
O115 0.026(4) 0.019(4) 0.022(4) -0.005(3) 0.005(3) 0.000(3)
C116 0.039(7) 0.020(6) 0.025(5) 0.002(5) 0.001(5) 0.008(5)
C117 0.034(7) 0.028(6) 0.026(6) -0.008(5) 0.002(4) 0.003(5)
C118 0.047(8) 0.012(5) 0.024(5) 0.008(4) 0.002(5) -0.003(4)
C119 0.033(7) 0.032(6) 0.021(5) -0.004(5) 0.002(4) -0.010(5)
O120 0.034(5) 0.023(4) 0.024(4) -0.005(3) -0.006(3) -0.002(3)
C121 0.022(6) 0.029(6) 0.021(5) -0.002(4) 0.001(4) -0.012(4)
C122 0.048(8) 0.020(5) 0.016(5) 0.004(4) -0.002(4) 0.001(5)
O123 0.039(5) 0.021(4) 0.019(4) -0.005(3) -0.001(3) -0.004(3)
C124 0.039(7) 0.023(6) 0.022(5) -0.005(5) 0.000(4) -0.008(5)
C125 0.037(7) 0.020(5) 0.025(5) -0.002(4) -0.009(4) -0.002(4)
K2 0.0228(12) 0.0227(11) 0.0232(10) -0.0043(9) -0.0005(8) -0.0016(8)
N200 0.026(6) 0.056(8) 0.030(5) -0.018(5) -0.004(4) -0.002(5)
C201 0.053(10) 0.052(9) 0.032(7) -0.014(7) -0.008(6) 0.021(7)
C202 0.025(7) 0.055(9) 0.033(6) -0.021(6) -0.003(5) 0.004(5)
O203 0.023(4) 0.034(5) 0.028(4) -0.009(4) -0.010(3) 0.003(3)
C204 0.025(7) 0.043(8) 0.028(6) 0.001(5) -0.011(5) -0.008(5)
C205 0.025(7) 0.037(7) 0.033(6) -0.008(6) -0.010(5) 0.003(5)
O206 0.027(5) 0.038(5) 0.034(4) -0.013(4) -0.002(3) -0.003(3)
C207 0.036(8) 0.061(10) 0.036(7) -0.021(7) -0.013(6) -0.004(6)
C208 0.041(9) 0.063(10) 0.033(7) -0.028(7) 0.002(5) -0.009(6)
N209 0.023(5) 0.033(5) 0.025(5) -0.011(4) -0.001(3) 0.001(4)
C210 0.038(8) 0.039(7) 0.026(6) -0.003(5) 0.015(5) -0.017(5)
C211 0.023(8) 0.069(11) 0.043(8) -0.023(8) 0.008(5) -0.018(6)
O212 0.012(4) 0.039(5) 0.034(4) -0.009(4) 0.006(3) -0.016(3)
C213 0.031(9) 0.077(12) 0.047(8) -0.026(9) -0.004(6) -0.017(7)
C214 0.042(9) 0.053(10) 0.038(7) -0.011(7) -0.008(6) -0.011(7)
O215 0.038(6) 0.039(5) 0.036(5) -0.015(4) -0.008(4) -0.001(4)
C216 0.037(9) 0.065(11) 0.036(7) -0.017(7) -0.011(6) -0.006(7)
C217 0.039(9) 0.073(11) 0.027(6) -0.023(7) -0.011(5) 0.006(7)
C218 0.028(8) 0.069(11) 0.024(6) -0.005(7) 0.007(5) -0.015(6)
C219 0.053(10) 0.040(8) 0.025(6) 0.012(6) -0.009(6) 0.001(6)
O220 0.030(5) 0.036(5) 0.036(5) -0.001(4) 0.000(4) -0.002(4)
C221 0.067(12) 0.032(8) 0.053(9) -0.002(7) -0.011(8) 0.008(7)
C222 0.079(12) 0.015(6) 0.049(9) 0.018(6) -0.015(8) 0.008(7)
O223 0.048(6) 0.025(5) 0.040(5) -0.005(4) -0.001(4) 0.010(4)
C224 0.070(11) 0.030(7) 0.048(8) -0.019(7) 0.003(7) 0.003(7)
C225 0.028(7) 0.043(8) 0.039(7) -0.015(6) 0.005(5) 0.001(5)
K3 0.0276(13) 0.0268(12) 0.0196(10) -0.0035(9) -0.0017(8) -0.0047(9)
N300 0.034(6) 0.030(5) 0.023(5) -0.007(4) -0.003(4) -0.006(4)
C301 0.055(9) 0.027(6) 0.016(5) -0.001(5) 0.000(5) -0.008(5)
C302 0.023(6) 0.037(7) 0.024(5) 0.001(5) -0.001(4) -0.006(5)
O303 0.023(5) 0.029(4) 0.032(4) -0.006(4) 0.005(3) -0.007(3)
C304 0.050(9) 0.021(6) 0.032(6) 0.002(5) 0.002(5) -0.019(5)
C305 0.068(11) 0.023(6) 0.039(7) -0.002(6) 0.019(7) -0.027(6)
O306 0.059(6) 0.017(4) 0.031(4) -0.005(4) 0.013(4) -0.016(4)
C307 0.086(13) 0.023(7) 0.049(9) -0.009(6) 0.019(8) -0.008(7)
C308 0.027(7) 0.059(10) 0.044(7) -0.029(7) -0.005(5) -0.009(6)
N309 0.008(5) 0.037(6) 0.034(5) -0.008(5) -0.002(3) -0.003(3)
C310 0.030(6) 0.021(5) 0.023(5) -0.002(4) -0.003(4) 0.005(4)
C311 0.033(7) 0.041(8) 0.031(6) -0.015(6) -0.006(5) 0.002(5)
O312 0.029(5) 0.030(4) 0.020(4) -0.004(3) 0.000(3) -0.006(3)
C313 0.023(6) 0.042(7) 0.016(5) 0.002(5) -0.002(4) 0.011(5)
C314 0.031(5) 0.021(4) 0.025(4) 0.003(3) 0.003(3) -0.011(3)
O315 0.032(5) 0.027(4) 0.020(4) -0.006(3) 0.008(3) -0.004(3)
C316 0.057(9) 0.019(6) 0.025(6) -0.003(5) 0.002(5) 0.003(5)
C317 0.046(8) 0.017(5) 0.025(5) 0.001(4) 0.004(5) 0.001(5)
C318 0.041(9) 0.073(11) 0.041(8) -0.025(8) -0.004(6) -0.031(7)
C319 0.035(10) 0.122(17) 0.050(9) -0.052(11) 0.001(6) -0.036(9)
O320 0.006(6) 0.219(19) 0.084(9) -0.095(12) 0.012(5) -0.036(7)
C321 0.107(10) 0.115(10) 0.103(9) -0.039(6) -0.012(6) -0.009(6)
C322 0.110(10) 0.123(10) 0.107(10) -0.042(6) -0.011(6) -0.013(6)
O323 0.019(6) 0.184(16) 0.039(6) -0.056(8) -0.013(4) 0.018(7)
C324 0.023(8) 0.117(16) 0.033(7) -0.037(9) -0.008(5) -0.001(7)
C325 0.032(9) 0.087(13) 0.036(7) -0.023(8) -0.011(6) 0.008(7)
K4 0.042(2) 0.0226(12) 0.0220(11) -0.0024(9) -0.0074(10) -0.0007(10)
N400 0.050(7) 0.025(5) 0.022(5) -0.004(4) -0.005(4) -0.006(4)
C401 0.064(10) 0.025(6) 0.018(5) 0.001(5) -0.007(5) -0.005(6)
C402 0.044(8) 0.033(7) 0.032(6) -0.010(6) -0.006(5) -0.002(5)
O403 0.051(6) 0.027(5) 0.029(4) -0.009(4) -0.007(4) 0.014(4)
C404 0.036(8) 0.034(7) 0.034(6) -0.002(6) -0.011(5) 0.007(5)
C405 0.048(8) 0.022(6) 0.018(5) 0.006(4) -0.006(5) 0.014(5)
O406 0.056(7) 0.035(5) 0.025(4) 0.001(4) -0.006(4) 0.002(4)
C407 0.052(10) 0.053(10) 0.031(7) 0.000(7) -0.017(6) 0.004(7)
C408 0.039(10) 0.058(11) 0.049(9) -0.002(8) 0.006(7) -0.015(7)
N409 0.048(8) 0.034(6) 0.030(5) 0.002(5) -0.008(5) -0.003(5)
C410 0.064(12) 0.045(9) 0.041(8) 0.003(7) -0.008(7) -0.020(8)
C411 0.063(11) 0.046(9) 0.035(7) 0.000(7) -0.003(7) -0.011(7)
O412 0.046(6) 0.035(5) 0.023(4) -0.002(4) -0.001(4) -0.005(4)
C413 0.044(8) 0.039(7) 0.021(5) -0.007(5) -0.005(5) -0.005(6)
C414 0.068(10) 0.040(8) 0.022(6) -0.015(6) -0.003(6) -0.004(7)
O415 0.045(6) 0.037(5) 0.019(4) -0.002(4) -0.006(3) -0.007(4)
C416 0.074(12) 0.039(8) 0.033(7) -0.008(6) -0.007(7) -0.012(7)
C417 0.054(9) 0.039(8) 0.026(6) -0.004(6) -0.004(5) -0.018(6)
C418 0.044(9) 0.042(8) 0.040(7) -0.005(6) -0.009(6) -0.006(6)
C419 0.054(9) 0.048(9) 0.023(6) -0.012(6) -0.003(6) 0.017(7)
O420 0.047(6) 0.026(4) 0.024(4) -0.009(4) -0.012(4) 0.005(4)
C421 0.066(11) 0.039(8) 0.048(8) -0.026(7) -0.035(7) 0.005(7)
C422 0.041(8) 0.032(7) 0.050(8) -0.016(6) -0.019(6) -0.006(5)
O423 0.043(6) 0.041(6) 0.038(5) -0.014(4) -0.013(4) 0.003(4)
C424 0.064(12) 0.048(9) 0.045(8) -0.009(7) -0.026(8) -0.011(8)
C425 0.044(10) 0.039(8) 0.057(9) 0.001(7) -0.014(7) -0.017(6)
N500 0.066(10) 0.051(8) 0.035(6) -0.016(6) 0.014(6) -0.030(7)
C501 0.041(8) 0.032(7) 0.035(6) -0.008(5) -0.010(5) -0.015(5)
C502 0.072(11) 0.023(6) 0.041(7) 0.002(6) -0.019(7) -0.016(6)
N503 0.048(8) 0.043(7) 0.031(5) -0.009(5) 0.007(5) -0.023(5)
N510 0.047(10) 0.070(12) 0.094(13) 0.017(10) -0.019(8) 0.014(8)
C511 0.050(12) 0.080(15) 0.067(12) -0.028(11) -0.008(8) -0.003(9)
C512 0.038(12) 0.197(32) 0.069(13) -0.074(18) 0.013(9) -0.030(13)
N513 0.059(11) 0.072(12) 0.091(13) -0.041(11) -0.008(8) -0.013(8)
N520 0.072(15) 0.085(16) 0.108(16) -0.001(13) -0.016(11) -0.004(11)
C521 0.131(24) 0.096(20) 0.065(13) -0.043(14) -0.043(14) 0.030(16)

loop_
_atom_site_label
_atom_site_type_symbol
_atom_site_fract_x
_atom_site_fract_y
_atom_site_fract_z
_atom_site_U_iso_or_equiv
_atom_site_thermal_displace_type
_atom_site_occupancy
_atom_site_calc_flag
_atom_site_refinement_flags
_atom_site_disorder_group
Pb1 Pb -0.18689(3) 0.80714(3) -0.09947(2) 0.03572(12) Uani 1 d . .
Pb2 Pb -0.26205(3) 0.65353(3) -0.10127(2) 0.03097(11) Uani 1 d . .
Pb3 Pb -0.13127(3) 0.75097(3) -0.20482(2) 0.02751(10) Uani 1 d . .
Pb4 Pb -0.24287(3) 0.93115(3) -0.20926(2) 0.02557(10) Uani 1 d . .
Pb5 Pb -0.37431(3) 0.83294(3) -0.10508(2) 0.02562(10) Uani 1 d . .
Pb6 Pb -0.42912(3) 0.70867(3) -0.15927(2) 0.02394(10) Uani 1 d . .
Pb7 Pb -0.26715(3) 0.65353(2) -0.22729(2) 0.02385(10) Uani 1 d . .
Pb8 Pb -0.24648(3) 0.84171(3) -0.30033(2) 0.02301(10) Uani 1 d . .
Pb9 Pb -0.41700(3) 0.89812(2) -0.22981(2) 0.02194(9) Uani 1 d . .
Mo10 Mo -0.40775(6) 0.77065(6) -0.29033(4) 0.0198(2) Uani 1 d . .
C11 C -0.5241(8) 0.7512(7) -0.2816(5) 0.028(3) Uani 1 d . .
O11 O -0.5957(5) 0.7425(5) -0.2781(4) 0.027(2) Uani 1 d . .
C12 C -0.3737(8) 0.7042(7) -0.3409(4) 0.024(2) Uani 1 d . .
O12 O -0.3518(6) 0.6656(5) -0.3728(3) 0.034(2) Uani 1 d . .
C13 C -0.4296(7) 0.8638(8) -0.3566(5) 0.025(2) Uani 1 d . .
O13 O -0.4417(6) 0.9206(6) -0.3981(4) 0.037(2) Uani 1 d . .
Mo2 Mo 0.00721(6) 0.56671(6) 0.25567(4) 0.0215(2) Uani 1 d . .
C1 C 0.0744(7) 0.6234(7) 0.2871(5) 0.024(2) Uani 1 d . .
O1 O 0.1130(6) 0.6612(7) 0.3053(4) 0.042(2) Uani 1 d . .
C2 C -0.0464(7) 0.6740(8) 0.2179(5) 0.026(2) Uani 1 d . .
O2 O -0.0831(6) 0.7405(6) 0.1965(4) 0.037(2) Uani 1 d . .
C3 C -0.0747(8) 0.5701(7) 0.3174(5) 0.030(2) Uani 1 d . .
O3 O -0.1255(7) 0.5731(7) 0.3554(4) 0.043(2) Uani 1 d . .
N1 N 0.0653(7) 0.4305(6) 0.2983(4) 0.029(2) Uani 1 d . .
H1A H 0.0426(7) 0.3968(6) 0.2830(4) 0.035 Uiso 1 calc R .
H1B H 0.1210(7) 0.4279(6) 0.2864(4) 0.035 Uiso 1 calc R .
C4 C 0.0588(12) 0.3920(10) 0.3609(6) 0.052(4) Uani 1 d . .
H4C H 0.0886(12) 0.3353(10) 0.3702(6) 0.063 Uiso 1 calc R .
H4D H -0.0003(12) 0.3876(10) 0.3748(6) 0.063 Uiso 1 calc R .
C5 C 0.0947(12) 0.4416(10) 0.3901(6) 0.057(5) Uani 1 d . .
H5A H 0.0888(12) 0.4136(10) 0.4316(6) 0.068 Uiso 1 calc R .
H5B H 0.0614(12) 0.4966(10) 0.3829(6) 0.068 Uiso 1 calc R .
N2 N 0.1851(10) 0.4548(10) 0.3727(7) 0.062(4) Uani 1 d . .
H2A H 0.2127(10) 0.4336(10) 0.3468(7) 0.074 Uiso 1 calc R .
H2B H 0.2099(10) 0.4835(10) 0.3884(7) 0.074 Uiso 1 calc R .
N3 N -0.0594(6) 0.4978(6) 0.2109(4) 0.028(2) Uani 1 d . .
H3A H -0.0787(6) 0.4519(6) 0.2375(4) 0.033 Uiso 1 calc R .
H3B H -0.1045(6) 0.5320(6) 0.1947(4) 0.033 Uiso 1 calc R .
C6 C 0.0538(8) 0.5358(9) 0.1366(5) 0.033(3) Uani 1 d . .
H6A H 0.0939(8) 0.5152(9) 0.1094(5) 0.040 Uiso 1 calc R .
H6B H 0.0222(8) 0.5877(9) 0.1151(5) 0.040 Uiso 1 calc R .
C7 C -0.0053(8) 0.4713(8) 0.1666(5) 0.032(3) Uani 1 d . .
H7A H -0.0395(8) 0.4639(8) 0.1387(5) 0.039 Uiso 1 calc R .
H7B H 0.0271(8) 0.4173(8) 0.1840(5) 0.039 Uiso 1 calc R .
N4 N 0.0989(6) 0.5518(6) 0.1797(4) 0.026(2) Uani 1 d . .
H4A H 0.1244(6) 0.5994(6) 0.1636(4) 0.031 Uiso 1 calc R .
H4B H 0.1393(6) 0.5085(6) 0.1923(4) 0.031 Uiso 1 calc R .
K1 K 0.51890(14) 0.68215(14) 0.18800(9) 0.0207(4) Uani 1 d . .
N100 N 0.4877(6) 0.8612(6) 0.1588(4) 0.027(2) Uani 1 d . .
C101 C 0.5325(8) 0.8881(6) 0.1974(5) 0.026(2) Uani 1 d . .
H10A H 0.5033(8) 0.8722(6) 0.2359(5) 0.031 Uiso 1 calc R .
H10B H 0.5299(8) 0.9493(6) 0.1840(5) 0.031 Uiso 1 calc R .
C102 C 0.6216(8) 0.8522(8) 0.2014(6) 0.033(3) Uani 1 d . .
H10C H 0.6507(8) 0.8655(8) 0.1628(6) 0.040 Uiso 1 calc R .
H10D H 0.6485(8) 0.8779(8) 0.2243(6) 0.040 Uiso 1 calc R .
O103 O 0.6293(5) 0.7647(5) 0.2267(4) 0.030(2) Uani 1 d . .
C104 C 0.7131(9) 0.7333(9) 0.2245(7) 0.042(3) Uani 1 d . .
H10E H 0.7448(9) 0.7610(9) 0.2434(7) 0.051 Uiso 1 calc R .
H10F H 0.7361(9) 0.7441(9) 0.1844(7) 0.051 Uiso 1 calc R .
C105 C 0.7208(8) 0.6401(8) 0.2546(6) 0.034(3) Uani 1 d . .
H10G H 0.7800(8) 0.6172(8) 0.2544(6) 0.041 Uiso 1 calc R .
H10H H 0.6976(8) 0.6295(8) 0.2947(6) 0.041 Uiso 1 calc R .
O106 O 0.6772(6) 0.6008(6) 0.2266(4) 0.031(2) Uani 1 d . .
C107 C 0.6838(9) 0.5132(8) 0.2524(6) 0.035(3) Uani 1 d . .
H10I H 0.6588(9) 0.5008(8) 0.2921(6) 0.041 Uiso 1 calc R .
H10J H 0.7432(9) 0.4907(8) 0.2533(6) 0.041 Uiso 1 calc R .
C108 C 0.6412(8) 0.4723(7) 0.2208(5) 0.031(3) Uani 1 d . .
H10K H 0.6485(8) 0.4117(7) 0.2395(5) 0.037 Uiso 1 calc R .
H10L H 0.6683(8) 0.4829(7) 0.1817(5) 0.037 Uiso 1 calc R .
N109 N 0.5507(7) 0.5005(6) 0.2175(4) 0.026(2) Uani 1 d . .
C110 C 0.5071(8) 0.4631(7) 0.2732(5) 0.029(2) Uani 1 d . .
H11A H 0.5382(8) 0.4690(7) 0.3033(5) 0.035 Uiso 1 calc R .
H11B H 0.5075(8) 0.4030(7) 0.2788(5) 0.035 Uiso 1 calc R .
C111 C 0.4182(8) 0.5006(7) 0.2803(5) 0.032(3) Uani 1 d . .
H11C H 0.3860(8) 0.4946(7) 0.2507(5) 0.038 Uiso 1 calc R .
H11D H 0.3923(8) 0.4711(7) 0.3180(5) 0.038 Uiso 1 calc R .
O112 O 0.4168(5) 0.5866(5) 0.2753(3) 0.024(2) Uani 1 d . .
C113 C 0.3354(8) 0.6195(8) 0.2890(5) 0.029(2) Uani 1 d . .
H11E H 0.3154(8) 0.5869(8) 0.3276(5) 0.035 Uiso 1 calc R .
H11F H 0.2978(8) 0.6154(8) 0.2618(5) 0.035 Uiso 1 calc R .
C114 C 0.3340(9) 0.7073(8) 0.2867(5) 0.034(3) Uani 1 d . .
H11G H 0.2761(9) 0.7310(8) 0.2936(5) 0.041 Uiso 1 calc R .
H11H H 0.3666(9) 0.7108(8) 0.3168(5) 0.041 Uiso 1 calc R .
O115 O 0.3687(5) 0.7546(5) 0.2315(3) 0.024(2) Uani 1 d . .
C116 C 0.3560(8) 0.8400(7) 0.2246(5) 0.031(3) Uani 1 d . .
H11I H 0.3807(8) 0.8522(7) 0.2552(5) 0.038 Uiso 1 calc R .
H11J H 0.2957(8) 0.8589(7) 0.2267(5) 0.038 Uiso 1 calc R .
C117 C 0.3963(8) 0.8847(8) 0.1675(5) 0.030(2) Uani 1 d . .
H11K H 0.3688(8) 0.8738(8) 0.1376(5) 0.036 Uiso 1 calc R .
H11L H 0.3864(8) 0.9450(8) 0.1623(5) 0.036 Uiso 1 calc R .
C118 C 0.5173(9) 0.9004(7) 0.0994(5) 0.031(3) Uani 1 d . .
H11M H 0.5788(9) 0.8922(7) 0.0954(5) 0.037 Uiso 1 calc R .
H11N H 0.4996(9) 0.9608(7) 0.0891(5) 0.037 Uiso 1 calc R .
C119 C 0.4832(8) 0.8639(8) 0.0581(5) 0.029(2) Uani 1 d . .
H11O H 0.4217(8) 0.8736(8) 0.0607(5) 0.035 Uiso 1 calc R .
H11P H 0.5043(8) 0.8912(8) 0.0186(5) 0.035 Uiso 1 calc R .
O120 O 0.5091(5) 0.7783(5) 0.0729(3) 0.027(2) Uani 1 d . .
C121 C 0.4786(7) 0.7416(7) 0.0362(5) 0.025(2) Uani 1 d . .
H12A H 0.4906(7) 0.7744(7) -0.0039(5) 0.030 Uiso 1 calc R .
H12B H 0.4177(7) 0.7415(7) 0.0438(5) 0.030 Uiso 1 calc R .
C122 C 0.5177(9) 0.6572(7) 0.0454(5) 0.031(3) Uani 1 d . .
H12C H 0.4952(9) 0.6316(7) 0.0204(5) 0.037 Uiso 1 calc R .
H12D H 0.5783(9) 0.6577(7) 0.0352(5) 0.037 Uiso 1 calc R .
O123 O 0.5032(5) 0.6089(5) 0.1037(3) 0.027(2) Uani 1 d . .
C124 C 0.5420(8) 0.5258(7) 0.1128(5) 0.029(2) Uani 1 d . .
H12E H 0.6029(8) 0.5259(7) 0.1050(5) 0.034 Uiso 1 calc R .
H12F H 0.5220(8) 0.5009(7) 0.0865(5) 0.034 Uiso 1 calc R .
C125 C 0.5215(8) 0.4748(7) 0.1738(5) 0.028(2) Uani 1 d . .
H12G H 0.4604(8) 0.4755(7) 0.1805(5) 0.034 Uiso 1 calc R .
H12H H 0.5451(8) 0.4166(7) 0.1781(5) 0.034 Uiso 1 calc R .
K2 K 0.16153(15) 0.04982(15) 0.61862(10) 0.0237(4) Uani 1 d . .
N200 N 0.2368(7) 0.0205(8) 0.5109(4) 0.036(3) Uani 1 d . .
C201 C 0.3033(10) -0.0508(11) 0.5255(6) 0.048(4) Uani 1 d . .
H20A H 0.3359(10) -0.0551(11) 0.4900(6) 0.057 Uiso 1 calc R .
H20B H 0.2768(10) -0.1026(11) 0.5427(6) 0.057 Uiso 1 calc R .
C202 C 0.3614(8) -0.0437(10) 0.5659(5) 0.037(3) Uani 1 d . .
H20C H 0.4068(8) -0.0899(10) 0.5713(5) 0.044 Uiso 1 calc R .
H20D H 0.3863(8) 0.0092(10) 0.5503(5) 0.044 Uiso 1 calc R .
O203 O 0.3150(5) -0.0465(5) 0.6191(3) 0.028(2) Uani 1 d . .
C204 C 0.3702(8) -0.0422(9) 0.6592(5) 0.034(3) Uani 1 d . .
H20E H 0.3917(8) 0.0126(9) 0.6463(5) 0.040 Uiso 1 calc R .
H20F H 0.4180(8) -0.0854(9) 0.6611(5) 0.040 Uiso 1 calc R .
C205 C 0.3258(8) -0.0543(8) 0.7160(5) 0.033(3) Uani 1 d . .
H20G H 0.3031(8) -0.1085(8) 0.7286(5) 0.039 Uiso 1 calc R .
H20H H 0.3649(8) -0.0547(8) 0.7437(5) 0.039 Uiso 1 calc R .
O206 O 0.2589(6) 0.0115(6) 0.7145(4) 0.032(2) Uani 1 d . .
C207 C 0.2165(9) 0.0035(10) 0.7684(6) 0.042(3) Uani 1 d . .
H20I H 0.2558(9) 0.0057(10) 0.7952(6) 0.051 Uiso 1 calc R .
H20J H 0.1945(9) -0.0509(10) 0.7828(6) 0.051 Uiso 1 calc R .
C208 C 0.1462(9) 0.0713(10) 0.7658(6) 0.042(3) Uani 1 d . .
H20K H 0.1194(9) 0.0645(10) 0.8047(6) 0.051 Uiso 1 calc R .
H20L H 0.1693(9) 0.1252(10) 0.7529(6) 0.051 Uiso 1 calc R .
N209 N 0.0835(6) 0.0737(6) 0.7287(4) 0.027(2) Uani 1 d . .
C210 C 0.0294(9) 0.0098(9) 0.7559(5) 0.036(3) Uani 1 d . .
H21A H -0.0074(9) 0.0267(9) 0.7861(5) 0.043 Uiso 1 calc R .
H21B H 0.0640(9) -0.0419(9) 0.7745(5) 0.043 Uiso 1 calc R .
C211 C -0.0228(9) -0.0082(11) 0.7178(6) 0.043(3) Uani 1 d . .
H21C H -0.0571(9) -0.0527(11) 0.7402(6) 0.052 Uiso 1 calc R .
H21D H -0.0609(9) 0.0420(11) 0.7012(6) 0.052 Uiso 1 calc R .
O212 O 0.0251(5) -0.0333(6) 0.6735(4) 0.028(2) Uani 1 d . .
C213 C -0.0249(9) -0.0576(12) 0.6408(7) 0.048(4) Uani 1 d . .
H21E H -0.0613(9) -0.0088(12) 0.6199(7) 0.058 Uiso 1 calc R .
H21F H -0.0606(9) -0.0987(12) 0.6661(7) 0.058 Uiso 1 calc R .
C214 C 0.0266(10) -0.0937(10) 0.6008(6) 0.044(3) Uani 1 d . .
H21G H 0.0642(10) -0.1415(10) 0.6217(6) 0.053 Uiso 1 calc R .
H21H H -0.0090(10) -0.1141(10) 0.5797(6) 0.053 Uiso 1 calc R .
O215 O 0.0751(6) -0.0328(6) 0.5612(4) 0.037(2) Uani 1 d . .
C216 C 0.1209(10) -0.0623(11) 0.5185(6) 0.045(4) Uani 1 d . .
H21I H 0.0825(10) -0.0759(11) 0.4956(6) 0.054 Uiso 1 calc R .
H21J H 0.1571(10) -0.1136(11) 0.5361(6) 0.054 Uiso 1 calc R .
C217 C 0.1730(9) 0.0021(11) 0.4809(6) 0.045(4) Uani 1 d . .
H21K H 0.2005(9) -0.0172(11) 0.4488(6) 0.054 Uiso 1 calc R .
H21L H 0.1365(9) 0.0538(11) 0.4649(6) 0.054 Uiso 1 calc R .
C218 C 0.2730(9) 0.0944(11) 0.4747(5) 0.042(3) Uani 1 d . .
H21M H 0.2881(9) 0.0885(11) 0.4362(5) 0.051 Uiso 1 calc R .
H21N H 0.3247(9) 0.0986(11) 0.4903(5) 0.051 Uiso 1 calc R .
C219 C 0.2166(10) 0.1721(10) 0.4699(6) 0.045(3) Uani 1 d . .
H21O H 0.2422(10) 0.2195(10) 0.4423(6) 0.054 Uiso 1 calc R .
H21P H 0.1635(10) 0.1679(10) 0.4561(6) 0.054 Uiso 1 calc R .
O220 O 0.2011(6) 0.1856(6) 0.5252(4) 0.037(2) Uani 1 d . .
C221 C 0.1532(12) 0.2612(10) 0.5222(7) 0.054(4) Uani 1 d . .
H22A H 0.0994(12) 0.2621(10) 0.5072(7) 0.065 Uiso 1 calc R .
H22B H 0.1824(12) 0.3070(10) 0.4957(7) 0.065 Uiso 1 calc R .
C222 C 0.1384(12) 0.2732(9) 0.5781(7) 0.055(4) Uani 1 d . .
H22C H 0.1924(12) 0.2753(9) 0.5918(7) 0.066 Uiso 1 calc R .
H22D H 0.1047(12) 0.3273(9) 0.5749(7) 0.066 Uiso 1 calc R .
O223 O 0.0971(6) 0.2101(6) 0.6186(4) 0.040(2) Uani 1 d . .
C224 C 0.0805(11) 0.2245(9) 0.6728(7) 0.049(4) Uani 1 d . .
H22E H 0.0467(11) 0.2788(9) 0.6686(7) 0.059 Uiso 1 calc R .
H22F H 0.1334(11) 0.2261(9) 0.6879(7) 0.059 Uiso 1 calc R .
C225 C 0.0336(9) 0.1555(9) 0.7144(6) 0.038(3) Uani 1 d . .
H22G H 0.0157(9) 0.1704(9) 0.7498(6) 0.045 Uiso 1 calc R .
H22H H -0.0169(9) 0.1516(9) 0.6974(6) 0.045 Uiso 1 calc R .
K3 K 0.2071(2) 0.7864(2) 0.00688(10) 0.0254(5) Uani 1 d . .
N300 N 0.2786(7) 0.7095(7) -0.0847(4) 0.029(2) Uani 1 d . .
C301 C 0.3119(9) 0.7742(8) -0.1347(5) 0.034(3) Uani 1 d . .
H30A H 0.2652(9) 0.8068(8) -0.1568(5) 0.041 Uiso 1 calc R .
H30B H 0.3494(9) 0.7469(8) -0.1596(5) 0.041 Uiso 1 calc R .
C302 C 0.3585(8) 0.8320(8) -0.1185(5) 0.030(2) Uani 1 d . .
H30C H 0.4033(8) 0.7999(8) -0.0944(5) 0.036 Uiso 1 calc R .
H30D H 0.3842(8) 0.8702(8) -0.1531(5) 0.036 Uiso 1 calc R .
O303 O 0.3025(5) 0.8781(5) -0.0883(4) 0.029(2) Uani 1 d . .
C304 C 0.3415(9) 0.9391(8) -0.0766(5) 0.036(3) Uani 1 d . .
H30E H 0.3647(9) 0.9762(8) -0.1127(5) 0.043 Uiso 1 calc R .
H30F H 0.3880(9) 0.9118(8) -0.0527(5) 0.043 Uiso 1 calc R .
C305 C 0.2824(11) 0.9885(8) -0.0469(6) 0.045(4) Uani 1 d . .
H30G H 0.3083(11) 1.0359(8) -0.0440(6) 0.054 Uiso 1 calc R .
H30H H 0.2323(11) 1.0105(8) -0.0681(6) 0.054 Uiso 1 calc R .
O306 O 0.2601(6) 0.9359(5) 0.0086(4) 0.036(2) Uani 1 d . .
C307 C 0.2100(12) 0.9825(9) 0.0428(7) 0.054(5) Uani 1 d . .
H30I H 0.1594(12) 1.0112(9) 0.0236(7) 0.065 Uiso 1 calc R .
H30J H 0.2418(12) 1.0251(9) 0.0472(7) 0.065 Uiso 1 calc R .
C308 C 0.1862(9) 0.9262(10) 0.0992(6) 0.040(3) Uani 1 d . .
H30K H 0.1574(9) 0.9597(10) 0.1235(6) 0.048 Uiso 1 calc R .
H30L H 0.2373(9) 0.8961(10) 0.1171(6) 0.048 Uiso 1 calc R .
N309 N 0.1310(6) 0.8643(7) 0.0977(4) 0.027(2) Uani 1 d . .
C310 C 0.1303(8) 0.8004(7) 0.1521(5) 0.027(2) Uani 1 d . .
H31A H 0.0816(8) 0.7700(7) 0.1560(5) 0.032 Uiso 1 calc R .
H31B H 0.1224(8) 0.8277(7) 0.1825(5) 0.032 Uiso 1 calc R .
C311 C 0.2068(8) 0.7383(9) 0.1621(5) 0.034(3) Uani 1 d . .
H31C H 0.2565(8) 0.7676(9) 0.1576(5) 0.041 Uiso 1 calc R .
H31D H 0.2021(8) 0.7003(9) 0.2014(5) 0.041 Uiso 1 calc R .
O312 O 0.2161(5) 0.6911(5) 0.1221(3) 0.027(2) Uani 1 d . .
C313 C 0.2875(8) 0.6317(8) 0.1324(5) 0.031(3) Uani 1 d . .
H31E H 0.2825(8) 0.5948(8) 0.1721(5) 0.037 Uiso 1 calc R .
H31F H 0.3378(8) 0.6604(8) 0.1274(5) 0.037 Uiso 1 calc R .
C314 C 0.2958(8) 0.5808(7) 0.0915(5) 0.028(2) Uani 1 d U .
H31G H 0.3427(8) 0.5364(7) 0.1004(5) 0.033 Uiso 1 calc R .
H31H H 0.2442(8) 0.5548(7) 0.0945(5) 0.033 Uiso 1 calc R .
O315 O 0.3104(5) 0.6362(5) 0.0349(3) 0.028(2) Uani 1 d . .
C316 C 0.3261(10) 0.5859(8) -0.0036(5) 0.036(3) Uani 1 d . .
H31I H 0.2767(10) 0.5583(8) -0.0033(5) 0.043 Uiso 1 calc R .
H31J H 0.3737(10) 0.5429(8) 0.0075(5) 0.043 Uiso 1 calc R .
C317 C 0.3456(9) 0.6458(7) -0.0622(5) 0.032(3) Uani 1 d . .
H31K H 0.3941(9) 0.6735(7) -0.0605(5) 0.039 Uiso 1 calc R .
H31P H 0.3620(9) 0.6132(7) -0.0893(5) 0.039 Uiso 1 calc R .
C318 C 0.2133(10) 0.6725(11) -0.0999(6) 0.047(4) Uani 1 d . .
H31L H 0.2034(10) 0.6203(11) -0.0696(6) 0.057 Uiso 1 calc R .
H31M H 0.2322(10) 0.6584(11) -0.1355(6) 0.057 Uiso 1 calc R .
C319 C 0.1330(10) 0.7286(14) -0.1081(7) 0.061(5) Uani 1 d . .
H31N H 0.1422(10) 0.7821(14) -0.1372(7) 0.073 Uiso 1 calc R .
H31O H 0.0919(10) 0.7026(14) -0.1211(7) 0.073 Uiso 1 calc R .
O320 O 0.1038(7) 0.7416(12) -0.0568(6) 0.090(6) Uani 1 d . .
C321 C 0.0322(19) 0.7805(20) -0.0618(12) 0.107(8) Uani 1 d U .
H32A H -0.0012(19) 0.7487(20) -0.0764(12) 0.129 Uiso 1 calc R .
H32H H 0.0376(19) 0.8340(20) -0.0919(12) 0.129 Uiso 1 calc R .
C322 C -0.0202(19) 0.8006(20) -0.0098(12) 0.111(9) Uani 1 d U .
H32B H -0.0335(19) 0.7491(20) 0.0201(12) 0.134 Uiso 1 calc R .
H32C H -0.0726(19) 0.8358(20) -0.0214(12) 0.134 Uiso 1 calc R .
O323 O 0.0385(7) 0.8485(11) 0.0119(5) 0.077(5) Uani 1 d . .
C324 C -0.0030(9) 0.8507(13) 0.0664(6) 0.055(5) Uani 1 d . .
H32D H -0.0026(9) 0.7941(13) 0.0936(6) 0.066 Uiso 1 calc R .
H32E H -0.0613(9) 0.8762(13) 0.0624(6) 0.066 Uiso 1 calc R .
C325 C 0.0492(10) 0.9050(12) 0.0866(6) 0.051(4) Uani 1 d . .
H32F H 0.0529(10) 0.9590(12) 0.0568(6) 0.062 Uiso 1 calc R .
H32G H 0.0208(10) 0.9159(12) 0.1215(6) 0.062 Uiso 1 calc R .
K4 K 0.3747(2) -0.2934(2) 0.45802(10) 0.0299(5) Uani 1 d . .
N400 N 0.5409(8) -0.2307(7) 0.4190(4) 0.033(2) Uani 1 d . .
C401 C 0.5341(10) -0.1730(8) 0.3608(5) 0.037(3) Uani 1 d . .
H40A H 0.5856(10) -0.1456(8) 0.3488(5) 0.045 Uiso 1 calc R .
H40B H 0.5308(10) -0.2059(8) 0.3347(5) 0.045 Uiso 1 calc R .
C402 C 0.4629(9) -0.1087(8) 0.3538(6) 0.036(3) Uani 1 d . .
H40C H 0.4642(9) -0.0754(8) 0.3799(6) 0.043 Uiso 1 calc R .
H40D H 0.4652(9) -0.0711(8) 0.3143(6) 0.043 Uiso 1 calc R .
O403 O 0.3871(6) -0.1485(6) 0.3665(4) 0.037(2) Uani 1 d . .
C404 C 0.3158(9) -0.0902(9) 0.3645(6) 0.037(3) Uani 1 d . .
H40E H 0.3211(9) -0.0433(9) 0.3293(6) 0.045 Uiso 1 calc R .
H40F H 0.3125(9) -0.0681(9) 0.3972(6) 0.045 Uiso 1 calc R .
C405 C 0.2381(9) -0.1267(8) 0.3660(5) 0.034(3) Uani 1 d . .
H40G H 0.1901(9) -0.0832(8) 0.3622(5) 0.040 Uiso 1 calc R .
H40H H 0.2411(9) -0.1504(8) 0.3341(5) 0.040 Uiso 1 calc R .
O406 O 0.2279(7) -0.1907(6) 0.4193(4) 0.041(2) Uani 1 d . .
C407 C 0.1572(11) -0.2300(11) 0.4216(6) 0.048(4) Uani 1 d . .
H40I H 0.1653(11) -0.2603(11) 0.3929(6) 0.058 Uiso 1 calc R .
H40J H 0.1083(11) -0.1880(11) 0.4128(6) 0.058 Uiso 1 calc R .
C408 C 0.1418(11) -0.2911(11) 0.4811(7) 0.052(4) Uani 1 d . .
H40K H 0.1348(11) -0.2606(11) 0.5097(7) 0.063 Uiso 1 calc R .
H40L H 0.0896(11) -0.3155(11) 0.4831(7) 0.063 Uiso 1 calc R .
N409 N 0.2093(8) -0.3570(8) 0.4949(5) 0.040(3) Uani 1 d . .
C410 C 0.2049(12) -0.3982(11) 0.5582(7) 0.052(4) Uani 1 d . .
H41A H 0.1465(12) -0.4062(11) 0.5725(7) 0.062 Uiso 1 calc R .
H41B H 0.2374(12) -0.4536(11) 0.5662(7) 0.062 Uiso 1 calc R .
C411 C 0.2376(11) -0.3488(11) 0.5893(6) 0.050(4) Uani 1 d . .
H41C H 0.2084(11) -0.2918(11) 0.5790(6) 0.061 Uiso 1 calc R .
H41D H 0.2268(11) -0.3744(11) 0.6307(6) 0.061 Uiso 1 calc R .
O412 O 0.3242(6) -0.3453(6) 0.5754(4) 0.036(2) Uani 1 d . .
C413 C 0.3586(9) -0.2993(9) 0.6053(5) 0.035(3) Uani 1 d . .
H41E H 0.3303(9) -0.2419(9) 0.5958(5) 0.042 Uiso 1 calc R .
H41F H 0.3485(9) -0.3253(9) 0.6468(5) 0.042 Uiso 1 calc R .
C414 C 0.4455(10) -0.2969(9) 0.5908(5) 0.043(3) Uani 1 d . .
H41G H 0.4689(10) -0.2716(9) 0.6155(5) 0.051 Uiso 1 calc R .
H41P H 0.4735(10) -0.3540(9) 0.5967(5) 0.051 Uiso 1 calc R .
O415 O 0.4597(6) -0.2496(6) 0.5329(3) 0.035(2) Uani 1 d . .
C416 C 0.5445(11) -0.2349(10) 0.5194(6) 0.048(4) Uani 1 d . .
H41H H 0.5804(11) -0.2885(10) 0.5273(6) 0.058 Uiso 1 calc R .
H41I H 0.5597(11) -0.2035(10) 0.5434(6) 0.058 Uiso 1 calc R .
C417 C 0.5584(10) -0.1864(9) 0.4576(5) 0.040(3) Uani 1 d . .
H41J H 0.5222(10) -0.1330(9) 0.4502(5) 0.048 Uiso 1 calc R .
H41K H 0.6168(10) -0.1739(9) 0.4494(5) 0.048 Uiso 1 calc R .
C418 C 0.6061(10) -0.2986(10) 0.4174(6) 0.043(3) Uani 1 d . .
H41L H 0.6226(10) -0.3268(10) 0.4564(6) 0.052 Uiso 1 calc R .
H41M H 0.6553(10) -0.2751(10) 0.3939(6) 0.052 Uiso 1 calc R .
C419 C 0.5801(10) -0.3620(10) 0.3937(5) 0.044(4) Uani 1 d . .
H41N H 0.5669(10) -0.3350(10) 0.3537(5) 0.053 Uiso 1 calc R .
H41O H 0.6267(10) -0.4061(10) 0.3939(5) 0.053 Uiso 1 calc R .
O420 O 0.5106(6) -0.3974(5) 0.4256(3) 0.032(2) Uani 1 d . .
C421 C 0.4886(10) -0.4613(9) 0.4048(6) 0.047(4) Uani 1 d . .
H42A H 0.5368(10) -0.5038(9) 0.4052(6) 0.056 Uiso 1 calc R .
H42B H 0.4735(10) -0.4367(9) 0.3651(6) 0.056 Uiso 1 calc R .
C422 C 0.4188(9) -0.4999(8) 0.4404(6) 0.039(3) Uani 1 d . .
H42C H 0.4066(9) -0.5455(8) 0.4271(6) 0.047 Uiso 1 calc R .
H42D H 0.4342(9) -0.5241(8) 0.4801(6) 0.047 Uiso 1 calc R .
O423 O 0.3456(6) -0.4420(6) 0.4393(4) 0.040(2) Uani 1 d . .
C424 C 0.2757(11) -0.4825(11) 0.4674(7) 0.051(4) Uani 1 d . .
H42E H 0.2867(11) -0.5141(11) 0.5072(7) 0.061 Uiso 1 calc R .
H42F H 0.2645(11) -0.5220(11) 0.4480(7) 0.061 Uiso 1 calc R .
C425 C 0.2012(10) -0.4181(10) 0.4668(7) 0.048(4) Uani 1 d . .
H42G H 0.1904(10) -0.3886(10) 0.4267(7) 0.058 Uiso 1 calc R .
H42H H 0.1521(10) -0.4472(10) 0.4851(7) 0.058 Uiso 1 calc R .
N500 N -0.2081(9) 0.2004(9) 0.3200(5) 0.050(3) Uani 1 d . .
H50A H -0.2172(9) 0.2387(9) 0.3376(5) 0.059 Uiso 1 calc R .
H50B H -0.2284(9) 0.1526(9) 0.3355(5) 0.059 Uiso 1 calc R .
C501 C -0.1599(9) 0.2160(8) 0.2658(5) 0.035(3) Uani 1 d . .
H50C H -0.1938(9) 0.2116(8) 0.2366(5) 0.042 Uiso 1 calc R .
H50D H -0.1105(9) 0.1743(8) 0.2684(5) 0.042 Uiso 1 calc R .
C502 C -0.1329(11) 0.3022(8) 0.2491(6) 0.045(4) Uani 1 d . .
H50E H -0.1039(11) 0.3141(8) 0.2104(6) 0.054 Uiso 1 calc R .
H50F H -0.1831(11) 0.3428(8) 0.2471(6) 0.054 Uiso 1 calc R .
N503 N -0.0794(8) 0.3150(8) 0.2865(5) 0.040(3) Uani 1 d . .
H50G H -0.0646(8) 0.2742(8) 0.3166(5) 0.048 Uiso 1 calc R .
H50H H -0.0613(8) 0.3637(8) 0.2793(5) 0.048 Uiso 1 calc R .
N510 N -0.1800(11) 0.5815(12) 0.1207(8) 0.081(6) Uani 1 d . .
H51A H -0.2220(11) 0.5524(12) 0.1251(8) 0.097 Uiso 1 calc R .
H51B H -0.1323(11) 0.5570(12) 0.1341(8) 0.097 Uiso 1 calc R .
C511 C -0.1892(12) 0.6674(14) 0.0922(9) 0.064(5) Uani 1 d . .
H51C H -0.1476(12) 0.6794(14) 0.0590(9) 0.077 Uiso 1 calc R .
H51D H -0.1777(12) 0.6976(14) 0.1181(9) 0.077 Uiso 1 calc R .
C512 C -0.2741(13) 0.6988(20) 0.0722(9) 0.093(9) Uani 1 d . .
H51E H -0.3165(13) 0.6785(20) 0.1038(9) 0.112 Uiso 1 calc R .
H51F H -0.2819(13) 0.6770(20) 0.0408(9) 0.112 Uiso 1 calc R .
N513 N -0.2860(11) 0.7930(11) 0.0517(8) 0.070(5) Uani 1 d . .
H51G H -0.2454(11) 0.8212(11) 0.0527(8) 0.083 Uiso 1 calc R .
H51H H -0.3334(11) 0.8193(11) 0.0388(8) 0.083 Uiso 1 calc R .
N520 N -0.1127(14) 0.5070(14) 0.0116(9) 0.095(6) Uani 1 d . .
H52A H -0.1176(14) 0.4537(14) 0.0264(9) 0.114 Uiso 1 calc R .
H52B H -0.1574(14) 0.5433(14) 0.0071(9) 0.114 Uiso 1 calc R .
C521 C -0.0274(18) 0.5362(16) -0.0064(10) 0.094(9) Uani 1 d . .
H52C H -0.0220(18) 0.5660(16) -0.0477(10) 0.113 Uiso 1 calc R .
H52D H -0.0169(18) 0.5735(16) 0.0149(10) 0.113 Uiso 1 calc R .

loop_
_atom_type_symbol
_atom_type_description
_atom_type_scat_dispersion_real
_atom_type_scat_dispersion_imag
_atom_type_scat_source
C C 0.0033 0.0016 'International Tables Vol C Tables 4.2.6.8 and 6.1.1.4'
H H 0.0000 0.0000 'International Tables Vol C Tables 4.2.6.8 and 6.1.1.4'
N N 0.0061 0.0033 'International Tables Vol C Tables 4.2.6.8 and 6.1.1.4'
O O 0.0106 0.0060 'International Tables Vol C Tables 4.2.6.8 and 6.1.1.4'
K K 0.2009 0.2494 'International Tables Vol C Tables 4.2.6.8 and 6.1.1.4'
Mo Mo -1.6832 0.6857 'International Tables Vol C Tables 4.2.6.8 and 6.1.1.4'
Pb Pb -3.3944 10.1111 'International Tables Vol C Tables 4.2.6.8 and 6.1.1.4'

loop_
_geom_angle_atom_site_label_1
_geom_angle_atom_site_label_2
_geom_angle_atom_site_label_3
_geom_angle
_geom_angle_site_symmetry_1
_geom_angle_site_symmetry_3
_geom_angle_publ_flag
Pb4 Pb1 Pb5 66.48(4) . . ?
Pb4 Pb1 Pb3 66.12(2) . . ?
Pb5 Pb1 Pb3 100.64(3) . . ?
Pb4 Pb1 Pb2 100.71(3) . . ?
Pb5 Pb1 Pb2 65.79(3) . . ?
Pb3 Pb1 Pb2 65.47(3) . . ?
Pb1 Pb2 Pb6 109.49(3) . . ?
Pb1 Pb2 Pb7 110.06(3) . . ?
Pb6 Pb2 Pb7 60.35(3) . . ?
Pb1 Pb2 Pb3 57.08(3) . . ?
Pb6 Pb2 Pb3 100.80(3) . . ?
Pb7 Pb2 Pb3 58.46(2) . . ?
Pb1 Pb2 Pb5 56.74(2) . . ?
Pb6 Pb2 Pb5 57.85(3) . . ?
Pb7 Pb2 Pb5 100.41(4) . . ?
Pb3 Pb2 Pb5 90.13(3) . . ?
Pb1 Pb3 Pb8 110.20(3) . . ?
Pb1 Pb3 Pb7 110.05(3) . . ?
Pb8 Pb3 Pb7 61.78(3) . . ?
Pb1 Pb3 Pb2 57.45(2) . . ?
Pb8 Pb3 Pb2 102.36(3) . . ?
Pb7 Pb3 Pb2 58.08(2) . . ?
Pb1 Pb3 Pb4 56.64(3) . . ?
Pb8 Pb3 Pb4 57.93(3) . . ?
Pb7 Pb3 Pb4 100.41(2) . . ?
Pb2 Pb3 Pb4 90.22(3) . . ?
Pb1 Pb4 Pb9 109.49(4) . . ?
Pb1 Pb4 Pb8 110.11(2) . . ?
Pb9 Pb4 Pb8 63.96(3) . . ?
Pb1 Pb4 Pb3 57.24(3) . . ?
Pb9 Pb4 Pb3 101.56(3) . . ?
Pb8 Pb4 Pb3 57.23(3) . . ?
Pb1 Pb4 Pb5 56.88(3) . . ?
Pb9 Pb4 Pb5 57.00(2) . . ?
Pb8 Pb4 Pb5 102.00(3) . . ?
Pb3 Pb4 Pb5 89.72(3) . . ?
Pb1 Pb5 Pb9 110.06(4) . . ?
Pb1 Pb5 Pb6 110.28(3) . . ?
Pb9 Pb5 Pb6 61.84(2) . . ?
Pb1 Pb5 Pb2 57.48(3) . . ?
Pb9 Pb5 Pb2 101.79(3) . . ?
Pb6 Pb5 Pb2 57.99(2) . . ?
Pb1 Pb5 Pb4 56.65(3) . . ?
Pb9 Pb5 Pb4 57.85(2) . . ?
Pb6 Pb5 Pb4 100.71(3) . . ?
Pb2 Pb5 Pb4 89.93(3) . . ?
Mo10 Pb6 Pb5 111.87(3) . . ?
Mo10 Pb6 Pb2 114.20(4) . . ?
Pb5 Pb6 Pb2 64.16(3) . . ?
Mo10 Pb6 Pb7 58.63(3) . . ?
Pb5 Pb6 Pb7 104.65(3) . . ?
Pb2 Pb6 Pb7 60.06(2) . . ?
Mo10 Pb6 Pb9 56.85(3) . . ?
Pb5 Pb6 Pb9 58.41(2) . . ?
Pb2 Pb6 Pb9 103.75(3) . . ?
Pb7 Pb6 Pb9 90.90(3) . . ?
Mo10 Pb7 Pb2 114.67(3) . . ?
Mo10 Pb7 Pb6 59.62(3) . . ?
Pb2 Pb7 Pb6 59.59(3) . . ?
Mo10 Pb7 Pb3 111.88(3) . . ?
Pb2 Pb7 Pb3 63.45(3) . . ?
Pb6 Pb7 Pb3 103.80(2) . . ?
Mo10 Pb7 Pb8 57.38(3) . . ?
Pb2 Pb7 Pb8 103.57(3) . . ?
Pb6 Pb7 Pb8 91.65(3) . . ?
Pb3 Pb7 Pb8 58.06(3) . . ?
Mo10 Pb8 Pb3 115.16(3) . . ?
Mo10 Pb8 Pb4 111.98(3) . . ?
Pb3 Pb8 Pb4 64.84(2) . . ?
Mo10 Pb8 Pb7 58.79(4) . . ?
Pb3 Pb8 Pb7 60.16(3) . . ?
Pb4 Pb8 Pb7 104.03(2) . . ?
Mo10 Pb8 Pb9 56.38(2) . . ?
Pb3 Pb8 Pb9 102.69(3) . . ?
Pb4 Pb8 Pb9 57.99(2) . . ?
Pb7 Pb8 Pb9 88.04(3) . . ?
Mo10 Pb9 Pb5 115.95(3) . . ?
Mo10 Pb9 Pb4 112.61(3) . . ?
Pb5 Pb9 Pb4 65.16(3) . . ?
Mo10 Pb9 Pb6 59.88(3) . . ?
Pb5 Pb9 Pb6 59.75(3) . . ?
Pb4 Pb9 Pb6 104.32(4) . . ?
Mo10 Pb9 Pb8 56.97(3) . . ?
Pb5 Pb9 Pb8 103.57(3) . . ?
Pb4 Pb9 Pb8 58.06(2) . . ?
Pb6 Pb9 Pb8 89.41(3) . . ?
C13 Mo10 C12 87.7(4) . . ?
C13 Mo10 C11 89.6(5) . . ?
C12 Mo10 C11 94.7(5) . . ?
C13 Mo10 Pb9 85.1(3) . . ?
C12 Mo10 Pb9 163.1(4) . . ?
C11 Mo10 Pb9 100.5(3) . . ?
C13 Mo10 Pb8 83.3(3) . . ?
C12 Mo10 Pb8 97.4(4) . . ?
C11 Mo10 Pb8 165.7(3) . . ?
Pb9 Mo10 Pb8 66.65(3) . . ?
C13 Mo10 Pb7 142.6(3) . . ?
C12 Mo10 Pb7 79.9(3) . . ?
C11 Mo10 Pb7 126.2(4) . . ?
Pb9 Mo10 Pb7 96.75(3) . . ?
Pb8 Mo10 Pb7 63.83(3) . . ?
C13 Mo10 Pb6 144.7(3) . . ?
C12 Mo10 Pb6 126.9(3) . . ?
C11 Mo10 Pb6 81.8(3) . . ?
Pb9 Mo10 Pb6 63.26(3) . . ?
Pb8 Mo10 Pb6 96.84(4) . . ?
Pb7 Mo10 Pb6 61.75(3) . . ?
O11 C11 Mo10 177.1(11) . . ?
O12 C12 Mo10 178.0(10) . . ?
O13 C13 Mo10 178.5(9) . . ?
C2 Mo2 C3 84.9(5) . . ?
C2 Mo2 C1 86.8(5) . . ?
C3 Mo2 C1 87.5(5) . . ?
C2 Mo2 N3 94.6(4) . . ?
C3 Mo2 N3 99.2(4) . . ?
C1 Mo2 N3 173.2(4) . . ?
C2 Mo2 N4 97.2(4) . . ?
C3 Mo2 N4 173.9(4) . . ?
C1 Mo2 N4 98.3(4) . . ?
N3 Mo2 N4 74.9(3) . . ?
C2 Mo2 N1 175.1(4) . . ?
C3 Mo2 N1 95.2(4) . . ?
C1 Mo2 N1 98.1(4) . . ?
N3 Mo2 N1 80.6(4) . . ?
N4 Mo2 N1 82.2(4) . . ?
O1 C1 Mo2 177.0(11) . . ?
O2 C2 Mo2 176.7(10) . . ?
O3 C3 Mo2 179.2(11) . . ?
C4 N1 Mo2 121.9(8) . . ?
C4 N1 H1A 106.9(8) . . ?
Mo2 N1 H1A 106.8(2) . . ?
C4 N1 H1B 106.8(8) . . ?
Mo2 N1 H1B 106.8(3) . . ?
H1A N1 H1B 106.7 . . ?
N1 C4 C5 111.4(13) . . ?
N1 C4 H4C 109.4(7) . . ?
C5 C4 H4C 109.3(9) . . ?
N1 C4 H4D 109.3(8) . . ?
C5 C4 H4D 109.4(10) . . ?
H4C C4 H4D 108.0 . . ?
C4 C5 N2 115.5(12) . . ?
C4 C5 H5A 108.4(8) . . ?
N2 C5 H5A 108.4(8) . . ?
C4 C5 H5B 108.4(9) . . ?
N2 C5 H5B 108.4(8) . . ?
H5A C5 H5B 107.5 . . ?
C5 N2 H2A 120.0(7) . . ?
C5 N2 H2B 120.0(7) . . ?
H2A N2 H2B 120.0 . . ?
C7 N3 Mo2 112.7(7) . . ?
C7 N3 H3A 109.0(6) . . ?
Mo2 N3 H3A 109.0(3) . . ?
C7 N3 H3B 109.1(7) . . ?
Mo2 N3 H3B 109.1(3) . . ?
H3A N3 H3B 107.8 . . ?
N4 C6 C7 108.9(10) . . ?
N4 C6 H6A 109.9(6) . . ?
C7 C6 H6A 109.9(6) . . ?
N4 C6 H6B 109.9(7) . . ?
C7 C6 H6B 109.9(7) . . ?
H6A C6 H6B 108.3 . . ?
N3 C7 C6 110.1(9) . . ?
N3 C7 H7A 109.6(6) . . ?
C6 C7 H7A 109.6(6) . . ?
N3 C7 H7B 109.6(7) . . ?
C6 C7 H7B 109.6(7) . . ?
H7A C7 H7B 108.1 . . ?
C6 N4 Mo2 110.0(7) . . ?
C6 N4 H4A 109.7(7) . . ?
Mo2 N4 H4A 109.7(2) . . ?
C6 N4 H4B 109.7(6) . . ?
Mo2 N4 H4B 109.6(2) . . ?
H4A N4 H4B 108.2 . . ?
O112 K1 O123 98.3(2) . . ?
O112 K1 O120 137.8(3) . . ?
O123 K1 O120 58.8(2) . . ?
O112 K1 O115 58.8(2) . . ?
O123 K1 O115 115.5(3) . . ?
O120 K1 O115 97.1(2) . . ?
O112 K1 O103 113.9(3) . . ?
O123 K1 O103 143.0(3) . . ?
O120 K1 O103 102.4(3) . . ?
O115 K1 O103 97.2(2) . . ?
O112 K1 O106 98.4(3) . . ?
O123 K1 O106 100.7(2) . . ?
O120 K1 O106 119.3(3) . . ?
O115 K1 O106 138.6(2) . . ?
O103 K1 O106 58.4(2) . . ?
O112 K1 N100 118.6(3) . . ?
O123 K1 N100 117.6(3) . . ?
O120 K1 N100 60.2(2) . . ?
O115 K1 N100 61.0(3) . . ?
O103 K1 N100 62.9(3) . . ?
O106 K1 N100 119.3(3) . . ?
O112 K1 N109 61.5(3) . . ?
O123 K1 N109 62.4(2) . . ?
O120 K1 N109 119.8(2) . . ?
O115 K1 N109 119.1(3) . . ?
O103 K1 N109 117.1(3) . . ?
O106 K1 N109 60.7(3) . . ?
N100 K1 N109 179.9(3) . . ?
C118 N100 C101 109.8(10) . . ?
C118 N100 C117 109.8(10) . . ?
C101 N100 C117 110.0(9) . . ?
C118 N100 K1 110.9(6) . . ?
C101 N100 K1 107.8(7) . . ?
C117 N100 K1 108.5(7) . . ?
N100 C101 C102 114.4(9) . . ?
N100 C101 H10A 108.7(6) . . ?
C102 C101 H10A 108.7(7) . . ?
N100 C101 H10B 108.7(6) . . ?
C102 C101 H10B 108.6(6) . . ?
H10A C101 H10B 107.6 . . ?
O103 C102 C101 111.6(10) . . ?
O103 C102 H10C 109.3(6) . . ?
C101 C102 H10C 109.3(7) . . ?
O103 C102 H10D 109.3(6) . . ?
C101 C102 H10D 109.3(6) . . ?
H10C C102 H10D 108.0 . . ?
C104 O103 C102 109.4(10) . . ?
C104 O103 K1 116.2(7) . . ?
C102 O103 K1 114.1(7) . . ?
O103 C104 C105 108.8(11) . . ?
O103 C104 H10E 109.9(7) . . ?
C105 C104 H10E 109.9(7) . . ?
O103 C104 H10F 110.0(8) . . ?
C105 C104 H10F 109.9(8) . . ?
H10E C104 H10F 108.3 . . ?
O106 C105 C104 109.7(11) . . ?
O106 C105 H10G 109.7(6) . . ?
C104 C105 H10G 109.7(7) . . ?
O106 C105 H10H 109.7(7) . . ?
C104 C105 H10H 109.7(8) . . ?
H10G C105 H10H 108.2 . . ?
C105 O106 C107 112.0(9) . . ?
C105 O106 K1 117.6(7) . . ?
C107 O106 K1 117.3(7) . . ?
O106 C107 C108 111.4(10) . . ?
O106 C107 H10I 109.4(6) . . ?
C108 C107 H10I 109.4(7) . . ?
O106 C107 H10J 109.4(7) . . ?
C108 C107 H10J 109.4(7) . . ?
H10I C107 H10J 108.0 . . ?
C107 C108 N109 114.1(9) . . ?
C107 C108 H10K 108.7(7) . . ?
N109 C108 H10K 108.7(6) . . ?
C107 C108 H10L 108.7(7) . . ?
N109 C108 H10L 108.7(6) . . ?
H10K C108 H10L 107.6 . . ?
C125 N109 C110 110.7(10) . . ?
C125 N109 C108 108.7(9) . . ?
C110 N109 C108 108.5(9) . . ?
C125 N109 K1 108.5(7) . . ?
C110 N109 K1 109.4(6) . . ?
C108 N109 K1 111.0(7) . . ?
N109 C110 C111 114.2(10) . . ?
N109 C110 H11A 108.7(6) . . ?
C111 C110 H11A 108.7(6) . . ?
N109 C110 H11B 108.7(6) . . ?
C111 C110 H11B 108.7(6) . . ?
H11A C110 H11B 107.6 . . ?
O112 C111 C110 109.5(10) . . ?
O112 C111 H11C 109.8(6) . . ?
C110 C111 H11C 109.8(6) . . ?
O112 C111 H11D 109.8(6) . . ?
C110 C111 H11D 109.8(7) . . ?
H11C C111 H11D 108.2 . . ?
C113 O112 C111 109.8(9) . . ?
C113 O112 K1 120.5(7) . . ?
C111 O112 K1 118.3(7) . . ?
O112 C113 C114 110.2(10) . . ?
O112 C113 H11E 109.6(6) . . ?
C114 C113 H11E 109.6(6) . . ?
O112 C113 H11F 109.6(6) . . ?
C114 C113 H11F 109.6(7) . . ?
H11E C113 H11F 108.1 . . ?
O115 C114 C113 110.2(9) . . ?
O115 C114 H11G 109.6(6) . . ?
C113 C114 H11G 109.6(7) . . ?
O115 C114 H11H 109.6(6) . . ?
C113 C114 H11H 109.6(7) . . ?
H11G C114 H11H 108.1 . . ?
C116 O115 C114 111.5(8) . . ?
C116 O115 K1 120.7(7) . . ?
C114 O115 K1 116.4(7) . . ?
O115 C116 C117 108.5(9) . . ?
O115 C116 H11I 110.0(6) . . ?
C117 C116 H11I 110.0(7) . . ?
O115 C116 H11J 110.0(6) . . ?
C117 C116 H11J 110.0(7) . . ?
H11I C116 H11J 108.4 . . ?
N100 C117 C116 115.2(10) . . ?
N100 C117 H11K 108.5(6) . . ?
C116 C117 H11K 108.5(7) . . ?
N100 C117 H11L 108.5(6) . . ?
C116 C117 H11L 108.5(6) . . ?
H11K C117 H11L 107.5 . . ?
N100 C118 C119 111.8(10) . . ?
N100 C118 H11M 109.3(7) . . ?
C119 C118 H11M 109.3(7) . . ?
N100 C118 H11N 109.3(6) . . ?
C119 C118 H11N 109.2(6) . . ?
H11M C118 H11N 107.9 . . ?
O120 C119 C118 108.8(9) . . ?
O120 C119 H11O 109.9(6) . . ?
C118 C119 H11O 109.9(7) . . ?
O120 C119 H11P 109.9(6) . . ?
C118 C119 H11P 109.9(6) . . ?
H11O C119 H11P 108.3 . . ?
C119 O120 C121 110.9(9) . . ?
C119 O120 K1 120.9(6) . . ?
C121 O120 K1 117.1(6) . . ?
O120 C121 C122 110.0(10) . . ?
O120 C121 H12A 109.7(6) . . ?
C122 C121 H12A 109.7(6) . . ?
O120 C121 H12B 109.7(6) . . ?
C122 C121 H12B 109.7(7) . . ?
H12A C121 H12B 108.2 . . ?
O123 C122 C121 110.8(9) . . ?
O123 C122 H12C 109.5(6) . . ?
C121 C122 H12C 109.5(6) . . ?
O123 C122 H12D 109.5(7) . . ?
C121 C122 H12D 109.5(7) . . ?
H12C C122 H12D 108.1 . . ?
C124 O123 C122 110.8(8) . . ?
C124 O123 K1 115.8(6) . . ?
C122 O123 K1 117.7(6) . . ?
O123 C124 C125 109.8(9) . . ?
O123 C124 H12E 109.7(6) . . ?
C125 C124 H12E 109.7(7) . . ?
O123 C124 H12F 109.7(6) . . ?
C125 C124 H12F 109.7(6) . . ?
H12E C124 H12F 108.2 . . ?
N109 C125 C124 116.5(10) . . ?
N109 C125 H12G 108.2(7) . . ?
C124 C125 H12G 108.2(7) . . ?
N109 C125 H12H 108.1(6) . . ?
C124 C125 H12H 108.2(6) . . ?
H12G C125 H12H 107.3 . . ?
O223 K2 O203 139.2(3) . . ?
O223 K2 O212 99.0(3) . . ?
O203 K2 O212 116.7(3) . . ?
O223 K2 O220 60.2(3) . . ?
O203 K2 O220 97.7(3) . . ?
O212 K2 O220 140.1(3) . . ?
O223 K2 O206 97.2(3) . . ?
O203 K2 O206 60.3(2) . . ?
O212 K2 O206 98.5(3) . . ?
O220 K2 O206 116.6(3) . . ?
O223 K2 O215 117.8(3) . . ?
O203 K2 O215 98.0(3) . . ?
O212 K2 O215 59.2(3) . . ?
O220 K2 O215 98.5(3) . . ?
O206 K2 O215 139.8(3) . . ?
O223 K2 N200 119.3(3) . . ?
O203 K2 N200 61.4(3) . . ?
O212 K2 N200 117.8(3) . . ?
O220 K2 N200 60.7(3) . . ?
O206 K2 N200 120.4(3) . . ?
O215 K2 N200 59.9(3) . . ?
O223 K2 N209 62.3(3) . . ?
O203 K2 N209 118.2(3) . . ?
O212 K2 N209 60.5(3) . . ?
O220 K2 N209 121.1(3) . . ?
O206 K2 N209 59.8(3) . . ?
O215 K2 N209 118.6(3) . . ?
N200 K2 N209 178.1(3) . . ?
C218 N200 C217 109.2(11) . . ?
C218 N200 C201 109.7(13) . . ?
C217 N200 C201 110.8(12) . . ?
C218 N200 K2 109.4(8) . . ?
C217 N200 K2 110.1(8) . . ?
C201 N200 K2 107.6(7) . . ?
N200 C201 C202 113.7(12) . . ?
N200 C201 H20A 108.8(7) . . ?
C202 C201 H20A 108.8(7) . . ?
N200 C201 H20B 108.8(9) . . ?
C202 C201 H20B 108.8(9) . . ?
H20A C201 H20B 107.7 . . ?
O203 C202 C201 108.3(11) . . ?
O203 C202 H20C 110.0(7) . . ?
C201 C202 H20C 110.0(7) . . ?
O203 C202 H20D 110.0(7) . . ?
C201 C202 H20D 110.0(9) . . ?
H20C C202 H20D 108.4 . . ?
C202 O203 C204 109.3(9) . . ?
C202 O203 K2 118.6(7) . . ?
C204 O203 K2 115.8(7) . . ?
O203 C204 C205 110.2(10) . . ?
O203 C204 H20E 109.6(7) . . ?
C205 C204 H20E 109.6(8) . . ?
O203 C204 H20F 109.6(6) . . ?
C205 C204 H20F 109.6(7) . . ?
H20E C204 H20F 108.1 . . ?
O206 C205 C204 110.1(11) . . ?
O206 C205 H20G 109.6(7) . . ?
C204 C205 H20G 109.6(8) . . ?
O206 C205 H20H 109.6(6) . . ?
C204 C205 H20H 109.6(7) . . ?
H20G C205 H20H 108.2 . . ?
C207 O206 C205 111.9(10) . . ?
C207 O206 K2 117.9(7) . . ?
C205 O206 K2 113.9(6) . . ?
O206 C207 C208 111.2(12) . . ?
O206 C207 H20I 109.4(7) . . ?
C208 C207 H20I 109.4(7) . . ?
O206 C207 H20J 109.4(8) . . ?
C208 C207 H20J 109.4(9) . . ?
H20I C207 H20J 108.0 . . ?
N209 C208 C207 114.7(10) . . ?
N209 C208 H20K 108.6(7) . . ?
C207 C208 H20K 108.6(8) . . ?
N209 C208 H20L 108.6(8) . . ?
C207 C208 H20L 108.6(9) . . ?
H20K C208 H20L 107.6 . . ?
C208 N209 C210 110.4(11) . . ?
C208 N209 C225 110.3(10) . . ?
C210 N209 C225 109.3(11) . . ?
C208 N209 K2 110.9(7) . . ?
C210 N209 K2 109.2(7) . . ?
C225 N209 K2 106.6(7) . . ?
N209 C210 C211 115.3(11) . . ?
N209 C210 H21A 108.4(6) . . ?
C211 C210 H21A 108.4(7) . . ?
N209 C210 H21B 108.4(7) . . ?
C211 C210 H21B 108.5(9) . . ?
H21A C210 H21B 107.5 . . ?
O212 C211 C210 112.0(11) . . ?
O212 C211 H21C 109.2(7) . . ?
C210 C211 H21C 109.2(8) . . ?
O212 C211 H21D 109.2(8) . . ?
C210 C211 H21D 109.2(9) . . ?
H21C C211 H21D 107.9 . . ?
C213 O212 C211 111.2(10) . . ?
C213 O212 K2 118.5(8) . . ?
C211 O212 K2 119.2(7) . . ?
O212 C213 C214 110.1(12) . . ?
O212 C213 H21E 109.7(9) . . ?
C214 C213 H21E 109.6(10) . . ?
O212 C213 H21F 109.6(8) . . ?
C214 C213 H21F 109.6(9) . . ?
H21E C213 H21F 108.2 . . ?
O215 C214 C213 110.3(13) . . ?
O215 C214 H21G 109.6(8) . . ?
C213 C214 H21G 109.6(10) . . ?
O215 C214 H21H 109.6(7) . . ?
C213 C214 H21H 109.6(8) . . ?
H21G C214 H21H 108.1 . . ?
C216 O215 C214 112.7(11) . . ?
C216 O215 K2 117.4(8) . . ?
C214 O215 K2 111.9(7) . . ?
O215 C216 C217 109.9(13) . . ?
O215 C216 H21I 109.7(7) . . ?
C217 C216 H21I 109.7(7) . . ?
O215 C216 H21J 109.7(8) . . ?
C217 C216 H21J 109.7(9) . . ?
H21I C216 H21J 108.2 . . ?
N200 C217 C216 113.1(11) . . ?
N200 C217 H21K 109.0(7) . . ?
C216 C217 H21K 109.0(8) . . ?
N200 C217 H21L 109.0(8) . . ?
C216 C217 H21L 109.0(9) . . ?
H21K C217 H21L 107.8 . . ?
N200 C218 C219 113.3(12) . . ?
N200 C218 H21M 108.9(7) . . ?
C219 C218 H21M 108.9(7) . . ?
N200 C218 H21N 108.9(8) . . ?
C219 C218 H21N 108.9(9) . . ?
H21M C218 H21N 107.7 . . ?
O220 C219 C218 109.2(10) . . ?
O220 C219 H21O 109.8(7) . . ?
C218 C219 H21O 109.9(8) . . ?
O220 C219 H21P 109.8(7) . . ?
C218 C219 H21P 109.8(9) . . ?
H21O C219 H21P 108.3 . . ?
C221 O220 C219 111.4(11) . . ?
C221 O220 K2 116.5(9) . . ?
C219 O220 K2 117.4(8) . . ?
O220 C221 C222 110.4(13) . . ?
O220 C221 H22A 109.6(9) . . ?
C222 C221 H22A 109.6(11) . . ?
O220 C221 H22B 109.6(9) . . ?
C222 C221 H22B 109.6(10) . . ?
H22A C221 H22B 108.1 . . ?
O223 C222 C221 113.2(14) . . ?
O223 C222 H22C 108.9(9) . . ?
C221 C222 H22C 108.9(11) . . ?
O223 C222 H22D 108.9(8) . . ?
C221 C222 H22D 108.9(8) . . ?
H22C C222 H22D 107.7 . . ?
C222 O223 C224 112.4(12) . . ?
C222 O223 K2 114.2(8) . . ?
C224 O223 K2 116.8(8) . . ?
O223 C224 C225 110.0(11) . . ?
O223 C224 H22E 109.7(7) . . ?
C225 C224 H22E 109.7(8) . . ?
O223 C224 H22F 109.7(9) . . ?
C225 C224 H22F 109.7(9) . . ?
H22E C224 H22F 108.2 . . ?
N209 C225 C224 113.3(11) . . ?
N209 C225 H22G 108.9(6) . . ?
C224 C225 H22G 108.9(7) . . ?
N209 C225 H22H 108.9(7) . . ?
C224 C225 H22H 108.9(9) . . ?
H22G C225 H22H 107.7 . . ?
O320 K3 O315 96.7(4) . . ?
O320 K3 O323 62.3(4) . . ?
O315 K3 O323 140.7(4) . . ?
O320 K3 O303 94.8(4) . . ?
O315 K3 O303 99.9(3) . . ?
O323 K3 O303 113.9(4) . . ?
O320 K3 O306 136.0(5) . . ?
O315 K3 O306 121.7(3) . . ?
O323 K3 O306 93.1(4) . . ?
O303 K3 O306 60.6(2) . . ?
O320 K3 O312 117.7(4) . . ?
O315 K3 O312 60.3(2) . . ?
O323 K3 O312 98.6(3) . . ?
O303 K3 O312 142.4(3) . . ?
O306 K3 O312 100.8(3) . . ?
O320 K3 N300 59.3(3) . . ?
O315 K3 N300 60.3(3) . . ?
O323 K3 N300 120.0(3) . . ?
O303 K3 N300 60.4(3) . . ?
O306 K3 N300 119.9(3) . . ?
O312 K3 N300 119.2(3) . . ?
O320 K3 N309 119.3(3) . . ?
O315 K3 N309 120.7(3) . . ?
O323 K3 N309 58.6(3) . . ?
O303 K3 N309 120.0(3) . . ?
O306 K3 N309 60.7(3) . . ?
O312 K3 N309 61.5(3) . . ?
N300 K3 N309 178.6(3) . . ?
O320 K3 C321 18.6(5) . . ?
O315 K3 C321 113.7(5) . . ?
O323 K3 C321 44.2(5) . . ?
O303 K3 C321 98.6(5) . . ?
O306 K3 C321 122.9(6) . . ?
O312 K3 C321 118.3(5) . . ?
N300 K3 C321 76.2(5) . . ?
N309 K3 C321 102.3(5) . . ?
C318 N300 C317 110.1(11) . . ?
C318 N300 C301 111.1(10) . . ?
C317 N300 C301 109.7(11) . . ?
C318 N300 K3 108.4(8) . . ?
C317 N300 K3 108.1(6) . . ?
C301 N300 K3 109.4(7) . . ?
N300 C301 C302 113.0(9) . . ?
N300 C301 H30A 109.0(7) . . ?
C302 C301 H30A 109.0(7) . . ?
N300 C301 H30B 109.0(6) . . ?
C302 C301 H30B 109.0(7) . . ?
H30A C301 H30B 107.8 . . ?
O303 C302 C301 109.0(10) . . ?
O303 C302 H30C 109.9(6) . . ?
C301 C302 H30C 109.9(7) . . ?
O303 C302 H30D 109.9(6) . . ?
C301 C302 H30D 109.9(6) . . ?
H30C C302 H30D 108.3 . . ?
C304 O303 C302 111.4(10) . . ?
C304 O303 K3 112.9(7) . . ?
C302 O303 K3 116.7(7) . . ?
O303 C304 C305 111.2(11) . . ?
O303 C304 H30E 109.4(6) . . ?
C305 C304 H30E 109.4(7) . . ?
O303 C304 H30F 109.4(7) . . ?
C305 C304 H30F 109.4(9) . . ?
H30E C304 H30F 108.0 . . ?
O306 C305 C304 108.0(12) . . ?
O306 C305 H30G 110.1(7) . . ?
C304 C305 H30G 110.1(7) . . ?
O306 C305 H30H 110.1(9) . . ?
C304 C305 H30H 110.1(9) . . ?
H30G C305 H30H 108.4 . . ?
C305 O306 C307 111.2(10) . . ?
C305 O306 K3 112.9(7) . . ?
C307 O306 K3 118.2(8) . . ?
O306 C307 C308 109.8(12) . . ?
O306 C307 H30I 109.7(9) . . ?
C308 C307 H30I 109.7(10) . . ?
O306 C307 H30J 109.7(8) . . ?
C308 C307 H30J 109.7(8) . . ?
H30I C307 H30J 108.2 . . ?
C307 C308 N309 114.0(11) . . ?
C307 C308 H30K 108.8(8) . . ?
N309 C308 H30K 108.8(6) . . ?
C307 C308 H30L 108.7(10) . . ?
N309 C308 H30L 108.7(7) . . ?
H30K C308 H30L 107.7 . . ?
C325 N309 C310 110.9(11) . . ?
C325 N309 C308 109.4(12) . . ?
C310 N309 C308 108.2(10) . . ?
C325 N309 K3 112.1(7) . . ?
C310 N309 K3 108.5(7) . . ?
C308 N309 K3 107.5(7) . . ?
N309 C310 C311 115.9(10) . . ?
N309 C310 H31A 108.3(6) . . ?
C311 C310 H31A 108.3(7) . . ?
N309 C310 H31B 108.3(6) . . ?
C311 C310 H31B 108.3(6) . . ?
H31A C310 H31B 107.4 . . ?
O312 C311 C310 110.3(10) . . ?
O312 C311 H31C 109.6(7) . . ?
C310 C311 H31C 109.6(7) . . ?
O312 C311 H31D 109.6(7) . . ?
C310 C311 H31D 109.6(7) . . ?
H31C C311 H31D 108.1 . . ?
C313 O312 C311 109.9(9) . . ?
C313 O312 K3 114.0(6) . . ?
C311 O312 K3 115.2(7) . . ?
O312 C313 C314 109.7(9) . . ?
O312 C313 H31E 109.7(6) . . ?
C314 C313 H31E 109.7(6) . . ?
O312 C313 H31F 109.7(7) . . ?
C314 C313 H31F 109.7(7) . . ?
H31E C313 H31F 108.2 . . ?
O315 C314 C313 107.4(9) . . ?
O315 C314 H31G 110.2(6) . . ?
C313 C314 H31G 110.2(6) . . ?
O315 C314 H31H 110.2(6) . . ?
C313 C314 H31H 110.3(7) . . ?
H31G C314 H31H 108.5 . . ?
C314 O315 C316 107.2(9) . . ?
C314 O315 K3 116.5(6) . . ?
C316 O315 K3 120.7(7) . . ?
O315 C316 C317 105.6(9) . . ?
O315 C316 H31I 110.6(7) . . ?
C317 C316 H31I 110.6(8) . . ?
O315 C316 H31J 110.6(7) . . ?
C317 C316 H31J 110.6(7) . . ?
H31I C316 H31J 108.8 . . ?
N300 C317 C316 115.9(11) . . ?
N300 C317 H31K 108.3(7) . . ?
C316 C317 H31K 108.3(8) . . ?
N300 C317 H31P 108.3(6) . . ?
C316 C317 H31P 108.3(6) . . ?
H31K C317 H31P 107.4 . . ?
N300 C318 C319 113.0(13) . . ?
N300 C318 H31L 109.0(8) . . ?
C319 C318 H31L 109.0(9) . . ?
N300 C318 H31M 109.0(7) . . ?
C319 C318 H31M 109.0(7) . . ?
H31L C318 H31M 107.8 . . ?
O320 C319 C318 108.2(14) . . ?
O320 C319 H31N 110.1(12) . . ?
C318 C319 H31N 110.1(9) . . ?
O320 C319 H31O 110.1(8) . . ?
C318 C319 H31O 110.1(7) . . ?
H31N C319 H31O 108.4 . . ?
C321 O320 C319 108.2(17) . . ?
C321 O320 K3 116.9(15) . . ?
C319 O320 K3 121.0(8) . . ?
O320 C321 C322 120.9(24) . . ?
O320 C321 K3 44.5(12) . . ?
C322 C321 K3 85.6(15) . . ?
O320 C321 H32A 106.9(15) . . ?
C322 C321 H32A 106.6(16) . . ?
K3 C321 H32A 148.7(5) . . ?
O320 C321 H32H 107.6(17) . . ?
C322 C321 H32H 107.3(17) . . ?
K3 C321 H32H 96.3(5) . . ?
H32A C321 H32H 106.8 . . ?
C321 C322 O323 103.7(21) . . ?
C321 C322 H32B 111.0(17) . . ?
O323 C322 H32B 110.7(13) . . ?
C321 C322 H32C 111.3(16) . . ?
O323 C322 H32C 111.2(13) . . ?
H32B C322 H32C 108.9 . . ?
C324 O323 C322 102.6(15) . . ?
C324 O323 K3 118.6(8) . . ?
C322 O323 K3 114.4(13) . . ?
O323 C324 C325 103.9(13) . . ?
O323 C324 H32D 111.1(11) . . ?
C325 C324 H32D 111.1(9) . . ?
O323 C324 H32E 110.9(7) . . ?
C325 C324 H32E 110.8(8) . . ?
H32D C324 H32E 109.0 . . ?
N309 C325 C324 111.0(13) . . ?
N309 C325 H32F 109.3(9) . . ?
C324 C325 H32F 109.5(9) . . ?
N309 C325 H32G 109.5(7) . . ?
C324 C325 H32G 109.5(8) . . ?
H32F C325 H32G 108.0 . . ?
O415 K4 O403 97.4(3) . . ?
O415 K4 O412 60.9(3) . . ?
O403 K4 O412 140.7(3) . . ?
O415 K4 O423 136.8(3) . . ?
O403 K4 O423 120.3(3) . . ?
O412 K4 O423 94.7(3) . . ?
O415 K4 O406 117.3(3) . . ?
O403 K4 O406 60.7(3) . . ?
O412 K4 O406 98.4(3) . . ?
O423 K4 O406 100.2(3) . . ?
O415 K4 O420 95.2(3) . . ?
O403 K4 O420 100.0(3) . . ?
O412 K4 O420 113.5(3) . . ?
O423 K4 O420 60.5(3) . . ?
O406 K4 O420 142.9(3) . . ?
O415 K4 N409 120.6(3) . . ?
O403 K4 N409 119.0(3) . . ?
O412 K4 N409 61.4(3) . . ?
O423 K4 N409 60.2(3) . . ?
O406 K4 N409 59.9(3) . . ?
O420 K4 N409 119.5(3) . . ?
O415 K4 N400 60.5(3) . . ?
O403 K4 N400 60.6(3) . . ?
O412 K4 N400 119.6(3) . . ?
O423 K4 N400 118.9(3) . . ?
O406 K4 N400 120.1(3) . . ?
O420 K4 N400 59.8(3) . . ?
N409 K4 N400 178.8(3) . . ?
C418 N400 C417 111.2(11) . . ?
C418 N400 C401 109.2(10) . . ?
C417 N400 C401 110.3(10) . . ?
C418 N400 K4 111.3(8) . . ?
C417 N400 K4 108.1(8) . . ?
C401 N400 K4 106.7(8) . . ?
C402 C401 N400 115.6(11) . . ?
C402 C401 H40A 108.4(8) . . ?
N400 C401 H40A 108.4(8) . . ?
C402 C401 H40B 108.4(7) . . ?
N400 C401 H40B 108.4(6) . . ?
H40A C401 H40B 107.4 . . ?
O403 C402 C401 108.6(11) . . ?
O403 C402 H40C 110.0(6) . . ?
C401 C402 H40C 110.0(7) . . ?
O403 C402 H40D 110.0(6) . . ?
C401 C402 H40D 110.0(7) . . ?
H40C C402 H40D 108.3 . . ?
C404 O403 C402 111.6(10) . . ?
C404 O403 K4 112.8(8) . . ?
C402 O403 K4 120.1(7) . . ?
O403 C404 C405 112.5(11) . . ?
O403 C404 H40E 109.1(7) . . ?
C405 C404 H40E 109.1(7) . . ?
O403 C404 H40F 109.1(6) . . ?
C405 C404 H40F 109.1(7) . . ?
H40E C404 H40F 107.8 . . ?
O406 C405 C404 108.6(10) . . ?
O406 C405 H40G 110.0(6) . . ?
C404 C405 H40G 110.0(7) . . ?
O406 C405 H40H 110.0(6) . . ?
C404 C405 H40H 110.0(7) . . ?
H40G C405 H40H 108.3 . . ?
C407 O406 C405 110.8(10) . . ?
C407 O406 K4 117.2(9) . . ?
C405 O406 K4 115.7(8) . . ?
O406 C407 C408 109.9(12) . . ?
O406 C407 H40I 109.7(8) . . ?
C408 C407 H40I 109.7(9) . . ?
O406 C407 H40J 109.7(8) . . ?
C408 C407 H40J 109.7(9) . . ?
H40I C407 H40J 108.2 . . ?
N409 C408 C407 112.1(13) . . ?
N409 C408 H40K 109.2(8) . . ?
C407 C408 H40K 109.2(9) . . ?
N409 C408 H40L 109.2(9) . . ?
C407 C408 H40L 109.2(9) . . ?
H40K C408 H40L 107.9 . . ?
C408 N409 C425 108.9(13) . . ?
C408 N409 C410 109.6(12) . . ?
C425 N409 C410 108.9(12) . . ?
C408 N409 K4 111.7(9) . . ?
C425 N409 K4 109.2(9) . . ?
C410 N409 K4 108.4(9) . . ?
C411 C410 N409 112.5(13) . . ?
C411 C410 H41A 109.1(10) . . ?
N409 C410 H41A 109.1(9) . . ?
C411 C410 H41B 109.1(10) . . ?
N409 C410 H41B 109.1(9) . . ?
H41A C410 H41B 107.8 . . ?
O412 C411 C410 110.7(14) . . ?
O412 C411 H41C 109.5(8) . . ?
C410 C411 H41C 109.5(10) . . ?
O412 C411 H41D 109.5(7) . . ?
C410 C411 H41D 109.5(9) . . ?
H41C C411 H41D 108.1 . . ?
C411 O412 C413 112.5(10) . . ?
C411 O412 K4 115.5(8) . . ?
C413 O412 K4 111.2(7) . . ?
C414 C413 O412 111.4(10) . . ?
C414 C413 H41E 109.3(8) . . ?
O412 C413 H41E 109.3(7) . . ?
C414 C413 H41F 109.3(7) . . ?
O412 C413 H41F 109.3(6) . . ?
H41E C413 H41F 108.0 . . ?
O415 C414 C413 109.6(12) . . ?
O415 C414 H41G 109.8(7) . . ?
C413 C414 H41G 109.8(6) . . ?
O415 C414 H41P 109.8(7) . . ?
C413 C414 H41P 109.8(8) . . ?
H41G C414 H41P 108.2 . . ?
C414 O415 C416 111.1(11) . . ?
C414 O415 K4 114.2(8) . . ?
C416 O415 K4 120.4(7) . . ?
O415 C416 C417 110.1(13) . . ?
O415 C416 H41H 109.6(8) . . ?
C417 C416 H41H 109.6(9) . . ?
O415 C416 H41I 109.7(6) . . ?
C417 C416 H41I 109.7(7) . . ?
H41H C416 H41I 108.2 . . ?
N400 C417 C416 113.0(11) . . ?
N400 C417 H41J 109.0(8) . . ?
C416 C417 H41J 109.0(9) . . ?
N400 C417 H41K 109.0(8) . . ?
C416 C417 H41K 109.0(9) . . ?
H41J C417 H41K 107.8 . . ?
N400 C418 C419 113.6(12) . . ?
N400 C418 H41L 108.9(7) . . ?
C419 C418 H41L 108.9(8) . . ?
N400 C418 H41M 108.8(8) . . ?
C419 C418 H41M 108.8(8) . . ?
H41L C418 H41M 107.7 . . ?
O420 C419 C418 111.2(10) . . ?
O420 C419 H41N 109.4(7) . . ?
C418 C419 H41N 109.4(8) . . ?
O420 C419 H41O 109.4(7) . . ?
C418 C419 H41O 109.4(8) . . ?
H41N C419 H41O 108.0 . . ?
C419 O420 C421 111.1(11) . . ?
C419 O420 K4 119.3(7) . . ?
C421 O420 K4 115.3(8) . . ?
O420 C421 C422 110.1(11) . . ?
O420 C421 H42A 109.6(7) . . ?
C422 C421 H42A 109.7(8) . . ?
O420 C421 H42B 109.6(7) . . ?
C422 C421 H42B 109.6(7) . . ?
H42A C421 H42B 108.2 . . ?
O423 C422 C421 112.2(12) . . ?
O423 C422 H42C 109.2(6) . . ?
C421 C422 H42C 109.1(7) . . ?
O423 C422 H42D 109.2(7) . . ?
C421 C422 H42D 109.2(7) . . ?
H42C C422 H42D 107.9 . . ?
C424 O423 C422 111.4(12) . . ?
C424 O423 K4 120.1(8) . . ?
C422 O423 K4 113.4(7) . . ?
O423 C424 C425 109.0(13) . . ?
O423 C424 H42E 109.9(7) . . ?
C425 C424 H42E 109.9(9) . . ?
O423 C424 H42F 109.9(7) . . ?
C425 C424 H42F 109.9(8) . . ?
H42E C424 H42F 108.3 . . ?
N409 C425 C424 115.4(13) . . ?
N409 C425 H42G 108.4(8) . . ?
C424 C425 H42G 108.4(9) . . ?
N409 C425 H42H 108.4(9) . . ?
C424 C425 H42H 108.4(9) . . ?
H42G C425 H42H 107.5 . . ?
C501 N500 H50A 120.0(7) . . ?
C501 N500 H50B 120.0(7) . . ?
H50A N500 H50B 120.0 . . ?
N500 C501 C502 109.1(11) . . ?
N500 C501 H50C 109.8(7) . . ?
C502 C501 H50C 109.8(7) . . ?
N500 C501 H50D 109.9(9) . . ?
C502 C501 H50D 109.9(9) . . ?
H50C C501 H50D 108.3 . . ?
N503 C502 C501 115.2(12) . . ?
N503 C502 H50E 108.5(8) . . ?
C501 C502 H50E 108.5(8) . . ?
N503 C502 H50F 108.5(9) . . ?
C501 C502 H50F 108.5(9) . . ?
H50E C502 H50F 107.5 . . ?
C502 N503 H50G 120.0(7) . . ?
C502 N503 H50H 120.0(7) . . ?
H50G N503 H50H 120.0 . . ?
C511 N510 H51A 120.0(11) . . ?
C511 N510 H51B 120.0(11) . . ?
H51A N510 H51B 120.0 . . ?
N510 C511 C512 112.9(19) . . ?
N510 C511 H51C 109.0(11) . . ?
C512 C511 H51C 109.0(11) . . ?
N510 C511 H51D 109.0(11) . . ?
C512 C511 H51D 109.0(11) . . ?
H51C C511 H51D 107.8 . . ?
C511 C512 N513 110.9(18) . . ?
C511 C512 H51E 109.5(12) . . ?
N513 C512 H51E 109.5(10) . . ?
C511 C512 H51F 109.5(11) . . ?
N513 C512 H51F 109.5(10) . . ?
H51E C512 H51F 108.1 . . ?
C512 N513 H51G 120.0(10) . . ?
C512 N513 H51H 120.0(10) . . ?
H51G N513 H51H 120.0 . . ?
C521 N520 H52A 120.0(12) . . ?
C521 N520 H52B 120.0(12) . . ?
H52A N520 H52B 120.0 . . ?
C521 C521 N520 104.6(34) 2_565 . ?
C521 C521 H52C 110.9(21) 2_565 . ?
N520 C521 H52C 110.8(12) . . ?
C521 C521 H52D 110.8(18) 2_565 . ?
N520 C521 H52D 110.8(11) . . ?
H52C C521 H52D 108.9 . . ?

loop_
_geom_bond_atom_site_label_1
_geom_bond_atom_site_label_2
_geom_bond_distance
_geom_bond_site_symmetry_2
_geom_bond_publ_flag
Pb1 Pb4 3.0326(14) . ?
Pb1 Pb5 3.0407(9) . ?
Pb1 Pb3 3.0533(10) . ?
Pb1 Pb2 3.0661(10) . ?
Pb2 Pb6 3.1248(11) . ?
Pb2 Pb7 3.1399(9) . ?
Pb2 Pb3 3.3091(14) . ?
Pb2 Pb5 3.3165(12) . ?
Pb3 Pb8 3.0844(13) . ?
Pb3 Pb7 3.1527(10) . ?
Pb3 Pb4 3.3200(12) . ?
Pb4 Pb9 3.1059(9) . ?
Pb4 Pb8 3.1082(9) . ?
Pb4 Pb5 3.3289(14) . ?
Pb5 Pb9 3.0765(11) . ?
Pb5 Pb6 3.1200(9) . ?
Pb6 Mo10 3.0840(13) . ?
Pb6 Pb7 3.1489(11) . ?
Pb6 Pb9 3.1842(12) . ?
Pb7 Mo10 3.052(2) . ?
Pb7 Pb8 3.2026(12) . ?
Pb8 Mo10 3.0055(12) . ?
Pb8 Pb9 3.2911(11) . ?
Pb9 Mo10 2.9852(11) . ?
Mo10 C13 1.926(12) . ?
Mo10 C12 1.926(10) . ?
Mo10 C11 1.950(13) . ?
C11 O11 1.19(2) . ?
C12 O12 1.175(13) . ?
C13 O13 1.189(14) . ?
Mo2 C2 1.916(13) . ?
Mo2 C3 1.917(13) . ?
Mo2 C1 1.932(10) . ?
Mo2 N3 2.298(9) . ?
Mo2 N4 2.315(9) . ?
Mo2 N1 2.346(10) . ?
C1 O1 1.176(13) . ?
C2 O2 1.20(2) . ?
C3 O3 1.18(2) . ?
N1 C4 1.48(2) . ?
N1 H1A 0.92 . ?
N1 H1B 0.92 . ?
C4 C5 1.49(2) . ?
C4 H4C 0.99 . ?
C4 H4D 0.99 . ?
C5 N2 1.51(3) . ?
C5 H5A 0.99 . ?
C5 H5B 0.99 . ?
N2 H2A 0.88 . ?
N2 H2B 0.88 . ?
N3 C7 1.467(15) . ?
N3 H3A 0.92 . ?
N3 H3B 0.92 . ?
C6 N4 1.481(14) . ?
C6 C7 1.52(2) . ?
C6 H6A 0.99 . ?
C6 H6B 0.99 . ?
C7 H7A 0.99 . ?
C7 H7B 0.99 . ?
N4 H4A 0.92 . ?
N4 H4B 0.92 . ?
K1 O112 2.798(8) . ?
K1 O123 2.806(7) . ?
K1 O120 2.828(8) . ?
K1 O115 2.833(8) . ?
K1 O103 2.855(8) . ?
K1 O106 2.875(9) . ?
K1 N100 2.898(10) . ?
K1 N109 2.939(9) . ?
N100 C118 1.470(15) . ?
N100 C101 1.483(13) . ?
N100 C117 1.50(2) . ?
C101 C102 1.50(2) . ?
C101 H10A 0.99 . ?
C101 H10B 0.99 . ?
C102 O103 1.42(2) . ?
C102 H10C 0.99 . ?
C102 H10D 0.99 . ?
O103 C104 1.39(2) . ?
C104 C105 1.53(2) . ?
C104 H10E 0.99 . ?
C104 H10F 0.99 . ?
C105 O106 1.409(15) . ?
C105 H10G 0.99 . ?
C105 H10H 0.99 . ?
O106 C107 1.425(15) . ?
C107 C108 1.48(2) . ?
C107 H10I 0.99 . ?
C107 H10J 0.99 . ?
C108 N109 1.49(2) . ?
C108 H10K 0.99 . ?
C108 H10L 0.99 . ?
N109 C125 1.442(14) . ?
N109 C110 1.472(15) . ?
C110 C111 1.51(2) . ?
C110 H11A 0.99 . ?
C110 H11B 0.99 . ?
C111 O112 1.433(13) . ?
C111 H11C 0.99 . ?
C111 H11D 0.99 . ?
O112 C113 1.410(14) . ?
C113 C114 1.48(2) . ?
C113 H11E 0.99 . ?
C113 H11F 0.99 . ?
C114 O115 1.450(14) . ?
C114 H11G 0.99 . ?
C114 H11H 0.99 . ?
O115 C116 1.401(13) . ?
C116 C117 1.51(2) . ?
C116 H11I 0.99 . ?
C116 H11J 0.99 . ?
C117 H11K 0.99 . ?
C117 H11L 0.99 . ?
C118 C119 1.54(2) . ?
C118 H11M 0.99 . ?
C118 H11N 0.99 . ?
C119 O120 1.406(14) . ?
C119 H11O 0.99 . ?
C119 H11P 0.99 . ?
O120 C121 1.423(12) . ?
C121 C122 1.45(2) . ?
C121 H12A 0.99 . ?
C121 H12B 0.99 . ?
C122 O123 1.435(13) . ?
C122 H12C 0.99 . ?
C122 H12D 0.99 . ?
O123 C124 1.429(14) . ?
C124 C125 1.52(2) . ?
C124 H12E 0.99 . ?
C124 H12F 0.99 . ?
C125 H12G 0.99 . ?
C125 H12H 0.99 . ?
K2 O223 2.788(9) . ?
K2 O203 2.791(8) . ?
K2 O212 2.791(8) . ?
K2 O220 2.808(10) . ?
K2 O206 2.875(9) . ?
K2 O215 2.886(9) . ?
K2 N200 2.962(10) . ?
K2 N209 2.993(9) . ?
N200 C218 1.46(2) . ?
N200 C217 1.47(2) . ?
N200 C201 1.49(2) . ?
C201 C202 1.50(2) . ?
C201 H20A 0.99 . ?
C201 H20B 0.99 . ?
C202 O203 1.432(14) . ?
C202 H20C 0.99 . ?
C202 H20D 0.99 . ?
O203 C204 1.445(13) . ?
C204 C205 1.47(2) . ?
C204 H20E 0.99 . ?
C204 H20F 0.99 . ?
C205 O206 1.445(14) . ?
C205 H20G 0.99 . ?
C205 H20H 0.99 . ?
O206 C207 1.41(2) . ?
C207 C208 1.50(2) . ?
C207 H20I 0.99 . ?
C207 H20J 0.99 . ?
C208 N209 1.45(2) . ?
C208 H20K 0.99 . ?
C208 H20L 0.99 . ?
N209 C210 1.45(2) . ?
N209 C225 1.47(2) . ?
C210 C211 1.47(2) . ?
C210 H21A 0.99 . ?
C210 H21B 0.99 . ?
C211 O212 1.412(15) . ?
C211 H21C 0.99 . ?
C211 H21D 0.99 . ?
O212 C213 1.401(15) . ?
C213 C214 1.45(2) . ?
C213 H21E 0.99 . ?
C213 H21F 0.99 . ?
C214 O215 1.44(2) . ?
C214 H21G 0.99 . ?
C214 H21H 0.99 . ?
O215 C216 1.40(2) . ?
C216 C217 1.50(2) . ?
C216 H21I 0.99 . ?
C216 H21J 0.99 . ?
C217 H21K 0.99 . ?
C217 H21L 0.99 . ?
C218 C219 1.48(2) . ?
C218 H21M 0.99 . ?
C218 H21N 0.99 . ?
C219 O220 1.45(2) . ?
C219 H21O 0.99 . ?
C219 H21P 0.99 . ?
O220 C221 1.40(2) . ?
C221 C222 1.45(2) . ?
C221 H22A 0.99 . ?
C221 H22B 0.99 . ?
C222 O223 1.41(2) . ?
C222 H22C 0.99 . ?
C222 H22D 0.99 . ?
O223 C224 1.43(2) . ?
C224 C225 1.53(2) . ?
C224 H22E 0.99 . ?
C224 H22F 0.99 . ?
C225 H22G 0.99 . ?
C225 H22H 0.99 . ?
K3 O320 2.773(11) . ?
K3 O315 2.799(9) . ?
K3 O323 2.806(11) . ?
K3 O303 2.822(9) . ?
K3 O306 2.825(8) . ?
K3 O312 2.826(8) . ?
K3 N300 3.006(9) . ?
K3 N309 3.019(10) . ?
K3 C321 3.53(3) . ?
N300 C318 1.45(2) . ?
N300 C317 1.46(2) . ?
N300 C301 1.49(2) . ?
C301 C302 1.50(2) . ?
C301 H30A 0.99 . ?
C301 H30B 0.99 . ?
C302 O303 1.418(14) . ?
C302 H30C 0.99 . ?
C302 H30D 0.99 . ?
O303 C304 1.414(14) . ?
C304 C305 1.47(2) . ?
C304 H30E 0.99 . ?
C304 H30F 0.99 . ?
C305 O306 1.43(2) . ?
C305 H30G 0.99 . ?
C305 H30H 0.99 . ?
O306 C307 1.45(2) . ?
C307 C308 1.47(2) . ?
C307 H30I 0.99 . ?
C307 H30J 0.99 . ?
C308 N309 1.49(2) . ?
C308 H30K 0.99 . ?
C308 H30L 0.99 . ?
N309 C325 1.43(2) . ?
N309 C310 1.45(2) . ?
C310 C311 1.51(2) . ?
C310 H31A 0.99 . ?
C310 H31B 0.99 . ?
C311 O312 1.442(13) . ?
C311 H31C 0.99 . ?
C311 H31D 0.99 . ?
O312 C313 1.422(14) . ?
C313 C314 1.51(2) . ?
C313 H31E 0.99 . ?
C313 H31F 0.99 . ?
C314 O315 1.442(13) . ?
C314 H31G 0.99 . ?
C314 H31H 0.99 . ?
O315 C316 1.452(13) . ?
C316 C317 1.52(2) . ?
C316 H31I 0.99 . ?
C316 H31J 0.99 . ?
C317 H31K 0.99 . ?
C317 H31P 0.99 . ?
C318 C319 1.50(3) . ?
C318 H31L 0.99 . ?
C318 H31M 0.99 . ?
C319 O320 1.38(2) . ?
C319 H31N 0.99 . ?
C319 H31O 0.99 . ?
O320 C321 1.26(3) . ?
C321 C322 1.56(4) . ?
C321 H32A 0.99 . ?
C321 H32H 0.99 . ?
C322 O323 1.58(3) . ?
C322 H32B 0.99 . ?
C322 H32C 0.99 . ?
O323 C324 1.45(2) . ?
C324 C325 1.57(2) . ?
C324 H32D 0.99 . ?
C324 H32E 0.99 . ?
C325 H32F 0.99 . ?
C325 H32G 0.99 . ?
K4 O415 2.781(9) . ?
K4 O403 2.801(10) . ?
K4 O412 2.824(9) . ?
K4 O423 2.831(10) . ?
K4 O406 2.836(11) . ?
K4 O420 2.836(9) . ?
K4 N409 2.988(14) . ?
K4 N400 2.998(12) . ?
N400 C418 1.46(2) . ?
N400 C417 1.468(15) . ?
N400 C401 1.48(2) . ?
C401 C402 1.47(2) . ?
C401 H40A 0.99 . ?
C401 H40B 0.99 . ?
C402 O403 1.45(2) . ?
C402 H40C 0.99 . ?
C402 H40D 0.99 . ?
O403 C404 1.414(15) . ?
C404 C405 1.48(2) . ?
C404 H40E 0.99 . ?
C404 H40F 0.99 . ?
C405 O406 1.439(15) . ?
C405 H40G 0.99 . ?
C405 H40H 0.99 . ?
O406 C407 1.40(2) . ?
C407 C408 1.54(2) . ?
C407 H40I 0.99 . ?
C407 H40J 0.99 . ?
C408 N409 1.45(2) . ?
C408 H40K 0.99 . ?
C408 H40L 0.99 . ?
N409 C425 1.45(2) . ?
N409 C410 1.51(2) . ?
C410 C411 1.49(2) . ?
C410 H41A 0.99 . ?
C410 H41B 0.99 . ?
C411 O412 1.42(2) . ?
C411 H41C 0.99 . ?
C411 H41D 0.99 . ?
O412 C413 1.441(15) . ?
C413 C414 1.42(2) . ?
C413 H41E 0.99 . ?
C413 H41F 0.99 . ?
C414 O415 1.42(2) . ?
C414 H41G 0.99 . ?
C414 H41P 0.99 . ?
O415 C416 1.42(2) . ?
C416 C417 1.51(2) . ?
C416 H41H 0.99 . ?
C416 H41I 0.99 . ?
C417 H41J 0.99 . ?
C417 H41K 0.99 . ?
C418 C419 1.51(2) . ?
C418 H41L 0.99 . ?
C418 H41M 0.99 . ?
C419 O420 1.40(2) . ?
C419 H41N 0.99 . ?
C419 H41O 0.99 . ?
O420 C421 1.447(14) . ?
C421 C422 1.46(2) . ?
C421 H42A 0.99 . ?
C421 H42B 0.99 . ?
C422 O423 1.43(2) . ?
C422 H42C 0.99 . ?
C422 H42D 0.99 . ?
O423 C424 1.41(2) . ?
C424 C425 1.52(2) . ?
C424 H42E 0.99 . ?
C424 H42F 0.99 . ?
C425 H42G 0.99 . ?
C425 H42H 0.99 . ?
N500 C501 1.44(2) . ?
N500 H50A 0.88 . ?
N500 H50B 0.88 . ?
C501 C502 1.52(2) . ?
C501 H50C 0.99 . ?
C501 H50D 0.99 . ?
C502 N503 1.43(2) . ?
C502 H50E 0.99 . ?
C502 H50F 0.99 . ?
N503 H50G 0.88 . ?
N503 H50H 0.88 . ?
N510 C511 1.41(3) . ?
N510 H51A 0.88 . ?
N510 H51B 0.88 . ?
C511 C512 1.50(3) . ?
C511 H51C 0.99 . ?
C511 H51D 0.99 . ?
C512 N513 1.52(3) . ?
C512 H51E 0.99 . ?
C512 H51F 0.99 . ?
N513 H51G 0.88 . ?
N513 H51H 0.88 . ?
N520 C521 1.52(4) . ?
N520 H52A 0.88 . ?
N520 H52B 0.88 . ?
C521 C521 1.39(4) 2_565 ?
C521 H52C 0.99 . ?
C521 H52D 0.99 . ?
